data_7705938
loop_
_publ_author_name
'Yuan, Run-Ze'
'Cui, Peng-Fei'
'Guo, Shu-Ting'
'Jin, Guo-Xin'

_publ_section_title
;
 Regioselective B(3)-H bond activation based on an o-carboranyl
 dithiocarboxylate ligand and its derivatives.
;
_journal_issue 3
_journal_name_full 'Dalton transactions (Cambridge, England : 2003)'
_journal_page_first 1060
_journal_page_last 1068
_journal_paper_doi 10.1039/d0dt03832f
_journal_volume 50
_journal_year 2021
_chemical_formula_sum 'C14 H28 B10 Cl Ir S2'
_chemical_formula_weight 596.23
_space_group_crystal_system triclinic
_space_group_IT_number 2
_space_group_name_Hall '-P 1'
_space_group_name_H-M_alt 'P -1'
_atom_sites_solution_hydrogens mixed
_audit_creation_method SHELXL-2016/6
_audit_update_record
;
2020-11-04 deposited with the CCDC.	2020-12-08 downloaded from the CCDC.
;
_cell_angle_alpha 99.929(8)
_cell_angle_beta 104.054(8)
_cell_angle_gamma 105.830(5)
_cell_formula_units_Z 4
_cell_length_a 10.4735(10)
_cell_length_b 15.2045(18)
_cell_length_c 15.997(4)
_cell_measurement_reflns_used 9776
_cell_measurement_temperature 300(2)
_cell_measurement_theta_max 74.54
_cell_measurement_theta_min 2.94
_cell_volume 2298.4(7)
_computing_cell_refinement 'Bruker SAINT'
_computing_data_collection 'Bruker APEX2'
_computing_data_reduction 'Bruker SAINT'
_computing_molecular_graphics 'Bruker SHELXTL'
_computing_publication_material 'Bruker SHELXTL'
_computing_structure_refinement 'SHELXL-2016/6 (Sheldrick, 2016)'
_computing_structure_solution 'SHELXT 2018/2 (Sheldrick, 2018)'
_diffrn_ambient_temperature 300(2)
_diffrn_measured_fraction_theta_full 0.997
_diffrn_measured_fraction_theta_max 0.994
_diffrn_measurement_device_type 'Bruker APEX-II CCD'
_diffrn_measurement_method '\f and \w scans'
_diffrn_radiation_type CuK\a
_diffrn_radiation_wavelength 1.54184
_diffrn_reflns_av_R_equivalents 0.0571
_diffrn_reflns_av_unetI/netI 0.0379
_diffrn_reflns_Laue_measured_fraction_full 0.997
_diffrn_reflns_Laue_measured_fraction_max 0.994
_diffrn_reflns_limit_h_max 13
_diffrn_reflns_limit_h_min -13
_diffrn_reflns_limit_k_max 18
_diffrn_reflns_limit_k_min -18
_diffrn_reflns_limit_l_max 19
_diffrn_reflns_limit_l_min -19
_diffrn_reflns_number 46708
_diffrn_reflns_point_group_measured_fraction_full 0.997
_diffrn_reflns_point_group_measured_fraction_max 0.994
_diffrn_reflns_theta_full 67.684
_diffrn_reflns_theta_max 73.489
_diffrn_reflns_theta_min 2.945
_exptl_absorpt_coefficient_mu 13.970
_exptl_absorpt_correction_T_max 0.7538
_exptl_absorpt_correction_T_min 0.3996
_exptl_absorpt_correction_type multi-scan
_exptl_absorpt_process_details
; 
 SADABS 2016/2: Krause, L., Herbst-Irmer, R., Sheldrick G.M. & Stalke D., 
 J. Appl. Cryst. 48 (2015) 3-10 
;
_exptl_crystal_colour black
_exptl_crystal_density_diffrn 1.723
_exptl_crystal_description block
_exptl_crystal_F_000 1152
_exptl_crystal_size_max 0.220
_exptl_crystal_size_mid 0.200
_exptl_crystal_size_min 0.160
_refine_diff_density_max 7.332
_refine_diff_density_min -2.572
_refine_diff_density_rms 0.173
_refine_ls_extinction_method none
_refine_ls_goodness_of_fit_ref 1.027
_refine_ls_hydrogen_treatment mixed
_refine_ls_matrix_type full
_refine_ls_number_parameters 525
_refine_ls_number_reflns 9186
_refine_ls_number_restraints 72
_refine_ls_restrained_S_all 1.030
_refine_ls_R_factor_all 0.0510
_refine_ls_R_factor_gt 0.0490
_refine_ls_shift/su_max 0.001
_refine_ls_shift/su_mean 0.000
_refine_ls_structure_factor_coef Fsqd
_refine_ls_weighting_details 'w=1/[\s^2^(Fo^2^)+(0.0704P)^2^+13.6891P] where P=(Fo^2^+2Fc^2^)/3'
_refine_ls_weighting_scheme calc
_refine_ls_wR_factor_gt 0.1295
_refine_ls_wR_factor_ref 0.1315
_reflns_Friedel_coverage 0.000
_reflns_number_gt 8627
_reflns_number_total 9186
_reflns_threshold_expression 'I > 2\s(I)'
_cod_data_source_file d0dt03832f2.cif
_cod_data_source_block cu_200629a_0m_a
_cod_depositor_comments 'Adding full bibliography for 7705931--7705941.cif.'
_cod_original_cell_volume 2298.5(7)
_cod_database_code 7705938
_shelx_shelxl_version_number 2016/6
_shelx_space_group_comment
; 
The symmetry employed for this shelxl refinement is uniquely defined 
by the following loop, which should always be used as a source of 
symmetry information in preference to the above space-group names. 
They are only intended as comments. 
;
_shelx_estimated_absorpt_t_min 0.149
_shelx_estimated_absorpt_t_max 0.213

loop_
_space_group_symop_operation_xyz
'x, y, z'
'-x, -y, -z'

loop_
_atom_site_label
_atom_site_type_symbol
_atom_site_fract_x
_atom_site_fract_y
_atom_site_fract_z
_atom_site_U_iso_or_equiv
_atom_site_adp_type
_atom_site_occupancy
_atom_site_site_symmetry_order
_atom_site_calc_flag
_atom_site_refinement_flags_posn
_atom_site_refinement_flags_adp
_atom_site_refinement_flags_occupancy
_atom_site_disorder_assembly
_atom_site_disorder_group
Ir1 Ir 1.07413(3) 0.04602(2) 0.33355(2) 0.03349(10) Uani 1 1 d . . . . .
Cl1 Cl 0.9991(2) -0.09240(15) 0.38558(14) 0.0595(5) Uani 1 1 d . . . . .
S1 S 0.93759(18) 0.11336(13) 0.39125(11) 0.0441(4) Uani 1 1 d . . . . .
S2 S 0.6449(2) 0.11156(14) 0.34530(14) 0.0519(4) Uani 1 1 d . . . . .
C1 C 0.7464(6) 0.0133(4) 0.2327(4) 0.0323(12) Uani 1 1 d . . . . .
C2 C 0.7496(7) -0.0941(4) 0.2266(5) 0.0388(14) Uani 1 1 d . . . . .
H2 H 0.769(7) -0.110(5) 0.284(5) 0.032(17) Uiso 1 1 d . . . . .
B3 B 0.5900(9) -0.0800(6) 0.1855(6) 0.0478(18) Uani 1 1 d . . . . .
H3 H 0.503397 -0.094940 0.214146 0.057 Uiso 1 1 calc R U . . .
B4 B 0.6322(9) 0.0172(6) 0.1384(6) 0.0448(17) Uani 1 1 d . . . . .
H4 H 0.570977 0.065585 0.135796 0.054 Uiso 1 1 calc R U . . .
B5 B 0.8163(8) 0.0582(5) 0.1586(5) 0.0362(14) Uani 1 1 d . . . . .
H5 H 0.872926 0.133606 0.168976 0.043 Uiso 1 1 calc R U . . .
B6 B 0.9033(7) -0.0092(5) 0.2211(4) 0.0307(13) Uani 1 1 d . . . . .
B7 B 0.6397(10) -0.1703(6) 0.1301(7) 0.053(2) Uani 1 1 d . . . . .
H7 H 0.583432 -0.245264 0.122136 0.064 Uiso 1 1 calc R U . . .
B8 B 0.5648(10) -0.1002(7) 0.0698(7) 0.056(2) Uani 1 1 d . . . . .
H8 H 0.459752 -0.129004 0.021305 0.067 Uiso 1 1 calc R U . . .
B9 B 0.7035(10) -0.0138(7) 0.0534(6) 0.051(2) Uani 1 1 d . . . . .
H9 H 0.687885 0.014013 -0.006001 0.061 Uiso 1 1 calc R U . . .
B10 B 0.8624(9) -0.0323(6) 0.1023(5) 0.0407(16) Uani 1 1 d . . . . .
H10 H 0.948557 -0.017261 0.073286 0.049 Uiso 1 1 calc R U . . .
B11 B 0.8249(8) -0.1279(5) 0.1505(6) 0.0425(16) Uani 1 1 d . . . . .
H11 H 0.886639 -0.175929 0.155588 0.051 Uiso 1 1 calc R U . . .
B12 B 0.7081(10) -0.1305(7) 0.0479(6) 0.053(2) Uani 1 1 d . . . . .
H12 H 0.695256 -0.179563 -0.015072 0.063 Uiso 1 1 calc R U . . .
C3 C 0.7780(7) 0.0774(4) 0.3214(4) 0.0362(13) Uani 1 1 d . . . . .
C4 C 0.7303(11) 0.1962(7) 0.4512(6) 0.069(2) Uani 1 1 d . . . . .
H4A H 0.775665 0.167467 0.492935 0.103 Uiso 1 1 calc R U . . .
H4B H 0.662697 0.217026 0.472577 0.103 Uiso 1 1 calc R U . . .
H4C H 0.798335 0.249371 0.444822 0.103 Uiso 1 1 calc R U . . .
C5 C 1.2783(8) 0.0271(5) 0.3420(6) 0.0533(19) Uani 1 1 d . . . . .
C6 C 1.2438(7) 0.0673(6) 0.2713(5) 0.0533(19) Uani 1 1 d . . . . .
C7 C 1.2252(8) 0.1535(6) 0.3042(7) 0.060(2) Uani 1 1 d . . . . .
C8 C 1.2663(9) 0.1718(6) 0.4003(7) 0.064(2) Uani 1 1 d . . . . .
C9 C 1.2973(8) 0.0960(7) 0.4232(5) 0.057(2) Uani 1 1 d . . . . .
C10 C 1.3051(12) -0.0656(7) 0.3378(11) 0.099(4) Uani 1 1 d . U . . .
H10A H 1.281989 -0.099084 0.276620 0.149 Uiso 1 1 calc R U . . .
H10B H 1.248561 -0.102805 0.366555 0.149 Uiso 1 1 calc R U . . .
H10C H 1.401686 -0.054032 0.367506 0.149 Uiso 1 1 calc R U . . .
C11 C 1.2400(12) 0.0294(13) 0.1766(8) 0.113(5) Uani 1 1 d . U . . .
H11A H 1.174210 0.047973 0.136403 0.169 Uiso 1 1 calc R U . . .
H11B H 1.212439 -0.038354 0.162823 0.169 Uiso 1 1 calc R U . . .
H11C H 1.330876 0.054491 0.170488 0.169 Uiso 1 1 calc R U . . .
C12 C 1.1934(13) 0.2212(10) 0.2502(13) 0.125(6) Uani 1 1 d . U . . .
H12A H 1.199222 0.200657 0.191427 0.187 Uiso 1 1 calc R U . . .
H12B H 1.259653 0.283318 0.278592 0.187 Uiso 1 1 calc R U . . .
H12C H 1.101112 0.222695 0.246135 0.187 Uiso 1 1 calc R U . . .
C13 C 1.2729(16) 0.2607(9) 0.4612(12) 0.134(7) Uani 1 1 d . U . . .
H13A H 1.267054 0.249066 0.517456 0.201 Uiso 1 1 calc R U . . .
H13B H 1.196483 0.280669 0.434960 0.201 Uiso 1 1 calc R U . . .
H13C H 1.359271 0.309301 0.470100 0.201 Uiso 1 1 calc R U . . .
C14 C 1.3402(14) 0.0810(13) 0.5157(9) 0.119(5) Uani 1 1 d . U . . .
H14A H 1.437216 0.087092 0.532863 0.178 Uiso 1 1 calc R U . . .
H14B H 1.285833 0.018896 0.515674 0.178 Uiso 1 1 calc R U . . .
H14C H 1.324564 0.127482 0.557248 0.178 Uiso 1 1 calc R U . . .
Ir2 Ir 0.86639(3) 0.44594(2) 0.24167(2) 0.03771(10) Uani 1 1 d . . . . .
Cl2 Cl 0.9602(3) 0.36639(18) 0.34688(18) 0.0715(6) Uani 1 1 d . . . . .
S3 S 0.8898(2) 0.34435(13) 0.13073(14) 0.0530(4) Uani 1 1 d . . . . .
S4 S 1.1090(3) 0.32055(17) 0.04907(16) 0.0688(6) Uani 1 1 d . . . . .
B13 B 1.3216(11) 0.4911(8) 0.2246(9) 0.067(3) Uani 1 1 d . . . . .
H13 H 1.371829 0.437688 0.211272 0.080 Uiso 1 1 calc R U . . .
B14 B 1.2647(12) 0.5486(8) 0.1437(9) 0.071(3) Uani 1 1 d . . . . .
H14 H 1.278939 0.533721 0.077469 0.085 Uiso 1 1 calc R U . . .
B15 B 1.1129(11) 0.5722(6) 0.1588(7) 0.056(2) Uani 1 1 d . . . . .
H15 H 1.029666 0.572113 0.101561 0.068 Uiso 1 1 calc R U . . .
B16 B 1.0658(9) 0.5292(5) 0.2503(6) 0.0433(17) Uani 1 1 d . . . . .
B17 B 1.3663(11) 0.5673(9) 0.3290(11) 0.083(4) Uani 1 1 d . . . . .
H17 H 1.448160 0.564265 0.385385 0.100 Uiso 1 1 calc R U . . .
B18 B 1.4065(13) 0.6105(10) 0.2427(12) 0.092(4) Uani 1 1 d . . . . .
H18 H 1.514955 0.636912 0.241996 0.111 Uiso 1 1 calc R U . . .
B19 B 1.2782(14) 0.6628(9) 0.2006(11) 0.084(4) Uani 1 1 d . . . . .
H19 H 1.302757 0.723448 0.171531 0.101 Uiso 1 1 calc R U . . .
B20 B 1.1607(11) 0.6502(6) 0.2655(9) 0.066(3) Uani 1 1 d . . . . .
H20 H 1.109981 0.703295 0.279004 0.079 Uiso 1 1 calc R U . . .
B21 B 1.2167(12) 0.5910(7) 0.3468(8) 0.067(3) Uani 1 1 d . . . . .
H21 H 1.203556 0.603069 0.413551 0.080 Uiso 1 1 calc R U . . .
B22 B 1.3411(14) 0.6746(9) 0.3146(13) 0.097(5) Uani 1 1 d . . . . .
H22 H 1.406933 0.743903 0.360110 0.116 Uiso 1 1 calc R U . . .
C15 C 1.1472(8) 0.4754(5) 0.1786(5) 0.0452(15) Uani 1 1 d . . . . .
C16 C 1.2064(8) 0.4863(6) 0.2848(6) 0.0523(18) Uani 1 1 d . . . . .
H16 H 1.187(8) 0.432(6) 0.310(5) 0.05(2) Uiso 1 1 d . . . . .
C17 C 1.0494(8) 0.3813(5) 0.1223(5) 0.0464(16) Uani 1 1 d . . . . .
C18 C 0.9619(14) 0.2183(8) -0.0088(8) 0.090(4) Uani 1 1 d . . . . .
H18A H 0.935455 0.183901 0.032702 0.136 Uiso 1 1 calc R U . . .
H18B H 0.984893 0.178848 -0.052445 0.136 Uiso 1 1 calc R U . . .
H18C H 0.885737 0.236912 -0.038006 0.136 Uiso 1 1 calc R U . . .
C19 C 0.7414(9) 0.5324(6) 0.1995(6) 0.058(2) Uani 1 1 d . . . . .
C20 C 0.6522(9) 0.4374(6) 0.1676(6) 0.059(2) Uani 1 1 d . . . . .
C21 C 0.6426(9) 0.4015(7) 0.2415(8) 0.067(3) Uani 1 1 d . . . . .
C22 C 0.7258(12) 0.4730(9) 0.3202(7) 0.075(3) Uani 1 1 d . U . . .
C23 C 0.7854(10) 0.5553(7) 0.2939(7) 0.072(3) Uani 1 1 d . U . . .
C24 C 0.7681(15) 0.6029(10) 0.1453(11) 0.104(5) Uani 1 1 d . U . . .
H24A H 0.694605 0.629951 0.136283 0.156 Uiso 1 1 calc R U . . .
H24B H 0.771080 0.571754 0.088576 0.156 Uiso 1 1 calc R U . . .
H24C H 0.855559 0.651978 0.176289 0.156 Uiso 1 1 calc R U . . .
C25 C 0.5764(14) 0.3882(11) 0.0721(8) 0.102(4) Uani 1 1 d . U . . .
H25A H 0.553371 0.321127 0.064345 0.153 Uiso 1 1 calc R U . . .
H25B H 0.634488 0.408318 0.036254 0.153 Uiso 1 1 calc R U . . .
H25C H 0.492386 0.403464 0.054190 0.153 Uiso 1 1 calc R U . . .
C26 C 0.5529(14) 0.3017(9) 0.2333(14) 0.126(6) Uani 1 1 d . U . . .
H26A H 0.590430 0.257401 0.206357 0.190 Uiso 1 1 calc R U . . .
H26B H 0.459558 0.290528 0.196905 0.190 Uiso 1 1 calc R U . . .
H26C H 0.551717 0.294022 0.291456 0.190 Uiso 1 1 calc R U . . .
C27 C 0.738(2) 0.4617(15) 0.4118(10) 0.137(7) Uani 1 1 d . U . . .
H27A H 0.827649 0.456451 0.437706 0.205 Uiso 1 1 calc R U . . .
H27B H 0.666162 0.405613 0.409533 0.205 Uiso 1 1 calc R U . . .
H27C H 0.728409 0.515714 0.447430 0.205 Uiso 1 1 calc R U . . .
C28 C 0.8658(16) 0.6506(10) 0.3542(12) 0.132(6) Uani 1 1 d . U . . .
H28A H 0.902349 0.692269 0.320674 0.198 Uiso 1 1 calc R U . . .
H28B H 0.941255 0.646501 0.399728 0.198 Uiso 1 1 calc R U . . .
H28C H 0.805728 0.674691 0.381373 0.198 Uiso 1 1 calc R U . . .

loop_
_atom_site_aniso_label
_atom_site_aniso_U_11
_atom_site_aniso_U_22
_atom_site_aniso_U_33
_atom_site_aniso_U_23
_atom_site_aniso_U_13
_atom_site_aniso_U_12
Ir1 0.03615(16) 0.03547(15) 0.03269(15) 0.01052(11) 0.01070(11) 0.01655(11)
Cl1 0.0604(11) 0.0646(11) 0.0681(12) 0.0449(10) 0.0209(9) 0.0251(9)
S1 0.0481(9) 0.0546(10) 0.0333(7) 0.0038(7) 0.0134(7) 0.0265(8)
S2 0.0534(10) 0.0530(10) 0.0654(11) 0.0135(8) 0.0319(9) 0.0313(8)
C1 0.033(3) 0.030(3) 0.038(3) 0.011(2) 0.012(2) 0.015(2)
C2 0.044(3) 0.030(3) 0.050(4) 0.012(3) 0.022(3) 0.015(3)
B3 0.037(4) 0.045(4) 0.060(5) 0.011(4) 0.014(4) 0.012(3)
B4 0.044(4) 0.046(4) 0.044(4) 0.011(3) 0.006(3) 0.021(3)
B5 0.047(4) 0.037(3) 0.032(3) 0.013(3) 0.013(3) 0.021(3)
B6 0.036(3) 0.032(3) 0.031(3) 0.011(3) 0.015(3) 0.016(3)
B7 0.048(5) 0.038(4) 0.065(6) 0.003(4) 0.016(4) 0.008(3)
B8 0.045(4) 0.055(5) 0.056(5) -0.003(4) 0.002(4) 0.021(4)
B9 0.054(5) 0.060(5) 0.034(4) 0.008(4) 0.004(3) 0.023(4)
B10 0.048(4) 0.044(4) 0.030(3) 0.006(3) 0.011(3) 0.019(3)
B11 0.043(4) 0.036(4) 0.049(4) 0.002(3) 0.016(3) 0.018(3)
B12 0.054(5) 0.052(5) 0.045(4) -0.003(4) 0.007(4) 0.022(4)
C3 0.047(3) 0.035(3) 0.037(3) 0.014(3) 0.020(3) 0.020(3)
C4 0.091(7) 0.068(5) 0.070(6) 0.013(4) 0.047(5) 0.046(5)
C5 0.041(4) 0.043(4) 0.083(6) 0.020(4) 0.025(4) 0.018(3)
C6 0.034(3) 0.071(5) 0.050(4) 0.003(4) 0.020(3) 0.011(3)
C7 0.040(4) 0.055(4) 0.097(7) 0.041(5) 0.025(4) 0.020(3)
C8 0.046(4) 0.046(4) 0.083(6) -0.006(4) 0.017(4) 0.008(3)
C9 0.041(4) 0.073(5) 0.046(4) 0.014(4) 0.005(3) 0.011(4)
C10 0.070(6) 0.057(6) 0.193(14) 0.042(7) 0.055(8) 0.038(5)
C11 0.059(6) 0.193(15) 0.064(6) -0.013(8) 0.033(5) 0.023(7)
C12 0.079(7) 0.110(10) 0.227(17) 0.126(11) 0.053(9) 0.040(7)
C13 0.101(9) 0.077(8) 0.176(15) -0.054(9) 0.038(10) 0.009(7)
C14 0.083(8) 0.178(15) 0.071(7) 0.049(9) -0.007(6) 0.023(9)
Ir2 0.04570(18) 0.03149(15) 0.04156(17) 0.00940(11) 0.01843(13) 0.01694(12)
Cl2 0.0778(14) 0.0834(15) 0.0906(16) 0.0595(13) 0.0427(12) 0.0467(12)
S3 0.0565(10) 0.0390(9) 0.0576(11) -0.0051(8) 0.0216(9) 0.0137(8)
S4 0.0992(18) 0.0620(12) 0.0716(14) 0.0167(10) 0.0559(14) 0.0419(12)
B13 0.050(5) 0.058(6) 0.104(9) 0.026(6) 0.033(5) 0.024(4)
B14 0.072(7) 0.069(6) 0.099(8) 0.044(6) 0.056(6) 0.028(5)
B15 0.070(6) 0.044(4) 0.076(6) 0.032(4) 0.038(5) 0.028(4)
B16 0.058(5) 0.029(3) 0.045(4) 0.010(3) 0.016(4) 0.019(3)
B17 0.044(5) 0.066(7) 0.121(11) 0.018(7) 0.005(6) 0.012(5)
B18 0.055(6) 0.071(8) 0.147(14) 0.032(8) 0.038(8) 0.004(6)
B19 0.075(7) 0.057(6) 0.140(12) 0.050(7) 0.051(8) 0.020(5)
B20 0.064(6) 0.032(4) 0.098(8) 0.010(5) 0.031(6) 0.010(4)
B21 0.060(6) 0.051(5) 0.070(7) -0.001(5) 0.008(5) 0.009(4)
B22 0.063(7) 0.053(6) 0.146(14) 0.010(7) 0.017(8) -0.004(5)
C15 0.050(4) 0.039(3) 0.059(4) 0.020(3) 0.027(3) 0.020(3)
C16 0.048(4) 0.045(4) 0.062(5) 0.014(4) 0.010(3) 0.017(3)
C17 0.066(5) 0.042(4) 0.045(4) 0.013(3) 0.028(3) 0.029(3)
C18 0.125(10) 0.068(6) 0.072(6) -0.020(5) 0.042(7) 0.036(6)
C19 0.065(5) 0.060(5) 0.079(6) 0.033(4) 0.037(4) 0.044(4)
C20 0.064(5) 0.061(5) 0.063(5) 0.017(4) 0.019(4) 0.036(4)
C21 0.050(4) 0.064(5) 0.117(8) 0.048(6) 0.044(5) 0.033(4)
C22 0.087(6) 0.119(8) 0.071(6) 0.049(6) 0.055(5) 0.069(6)
C23 0.069(5) 0.062(5) 0.087(6) -0.008(5) 0.036(5) 0.031(4)
C24 0.129(10) 0.104(9) 0.158(12) 0.096(9) 0.088(9) 0.084(8)
C25 0.090(8) 0.122(10) 0.075(7) 0.002(7) -0.005(6) 0.047(8)
C26 0.086(8) 0.083(8) 0.251(19) 0.085(11) 0.088(11) 0.033(7)
C27 0.172(15) 0.231(19) 0.087(9) 0.067(11) 0.080(10) 0.139(14)
C28 0.116(10) 0.101(9) 0.152(12) -0.052(8) 0.053(9) 0.035(7)

loop_
_atom_type_symbol
_atom_type_description
_atom_type_scat_dispersion_real
_atom_type_scat_dispersion_imag
_atom_type_scat_source
C C 0.0181 0.0091 'International Tables Vol C Tables 4.2.6.8 and 6.1.1.4'
H H 0.0000 0.0000 'International Tables Vol C Tables 4.2.6.8 and 6.1.1.4'
B B 0.0090 0.0039 'International Tables Vol C Tables 4.2.6.8 and 6.1.1.4'
Cl Cl 0.3639 0.7018 'International Tables Vol C Tables 4.2.6.8 and 6.1.1.4'
Ir Ir -4.7710 6.5667 'International Tables Vol C Tables 4.2.6.8 and 6.1.1.4'
S S 0.3331 0.5567 'International Tables Vol C Tables 4.2.6.8 and 6.1.1.4'

loop_
_geom_angle_atom_site_label_1
_geom_angle_atom_site_label_2
_geom_angle_atom_site_label_3
_geom_angle
_geom_angle_site_symmetry_1
_geom_angle_site_symmetry_3
_geom_angle_publ_flag
B6 Ir1 C7 106.8(3) . . ?
B6 Ir1 C5 124.2(3) . . ?
C7 Ir1 C5 63.0(3) . . ?
B6 Ir1 C6 100.0(3) . . ?
C7 Ir1 C6 37.6(3) . . ?
C5 Ir1 C6 36.7(3) . . ?
B6 Ir1 C8 142.3(3) . . ?
C7 Ir1 C8 38.5(4) . . ?
C5 Ir1 C8 61.9(3) . . ?
C6 Ir1 C8 62.1(3) . . ?
B6 Ir1 S1 84.58(18) . . ?
C7 Ir1 S1 108.4(2) . . ?
C5 Ir1 S1 151.0(2) . . ?
C6 Ir1 S1 145.7(2) . . ?
C8 Ir1 S1 93.7(2) . . ?
B6 Ir1 C9 161.0(3) . . ?
C7 Ir1 C9 62.2(3) . . ?
C5 Ir1 C9 37.9(3) . . ?
C6 Ir1 C9 61.5(3) . . ?
C8 Ir1 C9 35.3(3) . . ?
S1 Ir1 C9 113.1(2) . . ?
B6 Ir1 Cl1 90.51(19) . . ?
C7 Ir1 Cl1 153.9(2) . . ?
C5 Ir1 Cl1 91.2(2) . . ?
C6 Ir1 Cl1 121.4(3) . . ?
C8 Ir1 Cl1 127.2(3) . . ?
S1 Ir1 Cl1 92.25(7) . . ?
C9 Ir1 Cl1 95.5(2) . . ?
C3 S1 Ir1 110.9(2) . . ?
C3 S2 C4 102.9(4) . . ?
C3 C1 C2 119.0(5) . . ?
C3 C1 B5 117.6(5) . . ?
C2 C1 B5 110.3(5) . . ?
C3 C1 B4 123.5(5) . . ?
C2 C1 B4 110.3(5) . . ?
B5 C1 B4 63.6(4) . . ?
C3 C1 B3 121.1(5) . . ?
C2 C1 B3 61.5(4) . . ?
B5 C1 B3 114.7(5) . . ?
B4 C1 B3 61.9(5) . . ?
C3 C1 B6 109.5(5) . . ?
C2 C1 B6 62.8(4) . . ?
B5 C1 B6 62.5(4) . . ?
B4 C1 B6 116.7(5) . . ?
B3 C1 B6 117.3(5) . . ?
C1 C2 B11 111.8(5) . . ?
C1 C2 B7 112.1(6) . . ?
B11 C2 B7 64.3(5) . . ?
C1 C2 B3 62.4(4) . . ?
B11 C2 B3 116.3(6) . . ?
B7 C2 B3 62.5(5) . . ?
C1 C2 B6 63.6(4) . . ?
B11 C2 B6 62.2(4) . . ?
B7 C2 B6 117.4(6) . . ?
B3 C2 B6 118.7(5) . . ?
C1 C2 H2 114(4) . . ?
B11 C2 H2 121(4) . . ?
B7 C2 H2 124(4) . . ?
B3 C2 H2 117(4) . . ?
B6 C2 H2 110(4) . . ?
C2 B3 C1 56.1(4) . . ?
C2 B3 B8 103.4(6) . . ?
C1 B3 B8 104.1(6) . . ?
C2 B3 B4 102.9(5) . . ?
C1 B3 B4 58.0(4) . . ?
B8 B3 B4 60.2(5) . . ?
C2 B3 B7 57.6(5) . . ?
C1 B3 B7 103.1(5) . . ?
B8 B3 B7 60.0(5) . . ?
B4 B3 B7 107.4(6) . . ?
C2 B3 H3 126.0 . . ?
C1 B3 H3 125.4 . . ?
B8 B3 H3 123.0 . . ?
B4 B3 H3 122.6 . . ?
B7 B3 H3 122.8 . . ?
C1 B4 B9 104.2(5) . . ?
C1 B4 B3 60.1(4) . . ?
B9 B4 B3 108.4(6) . . ?
C1 B4 B8 105.2(6) . . ?
B9 B4 B8 60.5(5) . . ?
B3 B4 B8 59.7(5) . . ?
C1 B4 B5 57.6(4) . . ?
B9 B4 B5 59.8(5) . . ?
B3 B4 B5 108.3(5) . . ?
B8 B4 B5 108.1(6) . . ?
C1 B4 H4 124.8 . . ?
B9 B4 H4 122.4 . . ?
B3 B4 H4 120.9 . . ?
B8 B4 H4 122.1 . . ?
B5 B4 H4 121.8 . . ?
C1 B5 B10 105.5(5) . . ?
C1 B5 B9 104.7(6) . . ?
B10 B5 B9 60.6(5) . . ?
C1 B5 B4 58.8(4) . . ?
B10 B5 B4 108.2(6) . . ?
B9 B5 B4 59.4(5) . . ?
C1 B5 B6 62.2(4) . . ?
B10 B5 B6 60.2(4) . . ?
B9 B5 B6 110.9(5) . . ?
B4 B5 B6 112.4(5) . . ?
C1 B5 H5 124.1 . . ?
B10 B5 H5 122.6 . . ?
B9 B5 H5 122.2 . . ?
B4 B5 H5 120.7 . . ?
B6 B5 H5 118.0 . . ?
B10 B6 C2 98.5(5) . . ?
B10 B6 B11 58.5(4) . . ?
C2 B6 B11 55.8(4) . . ?
B10 B6 C1 98.8(5) . . ?
C2 B6 C1 53.6(3) . . ?
B11 B6 C1 98.8(5) . . ?
B10 B6 B5 58.2(4) . . ?
C2 B6 B5 97.4(5) . . ?
B11 B6 B5 103.3(5) . . ?
C1 B6 B5 55.2(4) . . ?
B10 B6 Ir1 139.7(5) . . ?
C2 B6 Ir1 118.3(4) . . ?
B11 B6 Ir1 129.8(4) . . ?
C1 B6 Ir1 115.5(4) . . ?
B5 B6 Ir1 126.0(4) . . ?
C2 B7 B12 104.0(6) . . ?
C2 B7 B8 105.0(6) . . ?
B12 B7 B8 60.5(6) . . ?
C2 B7 B3 59.9(5) . . ?
B12 B7 B3 108.6(7) . . ?
B8 B7 B3 59.8(5) . . ?
C2 B7 B11 57.8(4) . . ?
B12 B7 B11 60.1(5) . . ?
B8 B7 B11 108.6(7) . . ?
B3 B7 B11 108.8(6) . . ?
C2 B7 H7 125.0 . . ?
B12 B7 H7 122.4 . . ?
B8 B7 H7 122.0 . . ?
B3 B7 H7 120.7 . . ?
B11 B7 H7 121.4 . . ?
B3 B8 B7 60.2(5) . . ?
B3 B8 B4 60.1(5) . . ?
B7 B8 B4 107.4(6) . . ?
B3 B8 B12 108.0(6) . . ?
B7 B8 B12 59.5(5) . . ?
B4 B8 B12 107.2(6) . . ?
B3 B8 B9 107.7(6) . . ?
B7 B8 B9 107.2(6) . . ?
B4 B8 B9 59.3(5) . . ?
B12 B8 B9 59.9(5) . . ?
B3 B8 H8 121.4 . . ?
B7 B8 H8 122.2 . . ?
B4 B8 H8 122.3 . . ?
B12 B8 H8 122.0 . . ?
B9 B8 H8 122.2 . . ?
B4 B9 B5 60.8(5) . . ?
B4 B9 B12 108.0(7) . . ?
B5 B9 B12 107.4(6) . . ?
B4 B9 B10 108.4(6) . . ?
B5 B9 B10 59.4(4) . . ?
B12 B9 B10 60.0(5) . . ?
B4 B9 B8 60.2(5) . . ?
B5 B9 B8 108.6(6) . . ?
B12 B9 B8 60.0(5) . . ?
B10 B9 B8 108.4(6) . . ?
B4 B9 H9 121.2 . . ?
B5 B9 H9 121.7 . . ?
B12 B9 H9 122.1 . . ?
B10 B9 H9 121.7 . . ?
B8 B9 H9 121.3 . . ?
B5 B10 B11 107.8(5) . . ?
B5 B10 B12 107.9(6) . . ?
B11 B10 B12 60.5(5) . . ?
B5 B10 B9 60.0(4) . . ?
B11 B10 B9 108.4(6) . . ?
B12 B10 B9 60.0(5) . . ?
B5 B10 B6 61.6(4) . . ?
B11 B10 B6 61.0(4) . . ?
B12 B10 B6 111.4(6) . . ?
B9 B10 B6 111.6(5) . . ?
B5 B10 H10 122.1 . . ?
B11 B10 H10 121.9 . . ?
B12 B10 H10 120.9 . . ?
B9 B10 H10 120.9 . . ?
B6 B10 H10 118.6 . . ?
C2 B11 B10 104.5(5) . . ?
C2 B11 B12 103.3(6) . . ?
B10 B11 B12 60.2(5) . . ?
C2 B11 B7 57.9(5) . . ?
B10 B11 B7 107.4(6) . . ?
B12 B11 B7 59.0(5) . . ?
C2 B11 B6 62.1(4) . . ?
B10 B11 B6 60.5(4) . . ?
B12 B11 B6 110.8(6) . . ?
B7 B11 B6 111.8(5) . . ?
C2 B11 H11 125.1 . . ?
B10 B11 H11 123.0 . . ?
B12 B11 H11 122.6 . . ?
B7 B11 H11 121.3 . . ?
B6 B11 H11 117.8 . . ?
B7 B12 B10 108.1(6) . . ?
B7 B12 B9 107.6(6) . . ?
B10 B12 B9 60.0(5) . . ?
B7 B12 B8 59.9(6) . . ?
B10 B12 B8 108.5(6) . . ?
B9 B12 B8 60.1(5) . . ?
B7 B12 B11 60.9(5) . . ?
B10 B12 B11 59.2(5) . . ?
B9 B12 B11 107.4(6) . . ?
B8 B12 B11 108.8(6) . . ?
B7 B12 H12 121.6 . . ?
B10 B12 H12 121.8 . . ?
B9 B12 H12 122.1 . . ?
B8 B12 H12 121.2 . . ?
B11 B12 H12 121.6 . . ?
C1 C3 S1 119.1(5) . . ?
C1 C3 S2 117.4(5) . . ?
S1 C3 S2 123.5(4) . . ?
S2 C4 H4A 109.5 . . ?
S2 C4 H4B 109.5 . . ?
H4A C4 H4B 109.5 . . ?
S2 C4 H4C 109.5 . . ?
H4A C4 H4C 109.5 . . ?
H4B C4 H4C 109.5 . . ?
C6 C5 C9 107.1(7) . . ?
C6 C5 C10 127.3(10) . . ?
C9 C5 C10 125.4(10) . . ?
C6 C5 Ir1 71.9(4) . . ?
C9 C5 Ir1 73.1(4) . . ?
C10 C5 Ir1 124.7(6) . . ?
C5 C6 C7 108.7(7) . . ?
C5 C6 C11 125.6(10) . . ?
C7 C6 C11 125.4(11) . . ?
C5 C6 Ir1 71.4(4) . . ?
C7 C6 Ir1 68.6(4) . . ?
C11 C6 Ir1 130.2(6) . . ?
C6 C7 C8 107.1(7) . . ?
C6 C7 C12 125.6(11) . . ?
C8 C7 C12 126.5(11) . . ?
C6 C7 Ir1 73.8(4) . . ?
C8 C7 Ir1 74.1(5) . . ?
C12 C7 Ir1 125.6(6) . . ?
C9 C8 C7 108.3(7) . . ?
C9 C8 C13 127.8(12) . . ?
C7 C8 C13 123.9(11) . . ?
C9 C8 Ir1 73.5(5) . . ?
C7 C8 Ir1 67.4(4) . . ?
C13 C8 Ir1 125.0(8) . . ?
C8 C9 C5 108.4(8) . . ?
C8 C9 C14 127.7(11) . . ?
C5 C9 C14 123.9(11) . . ?
C8 C9 Ir1 71.2(5) . . ?
C5 C9 Ir1 69.0(4) . . ?
C14 C9 Ir1 124.0(7) . . ?
C5 C10 H10A 109.5 . . ?
C5 C10 H10B 109.5 . . ?
H10A C10 H10B 109.5 . . ?
C5 C10 H10C 109.5 . . ?
H10A C10 H10C 109.5 . . ?
H10B C10 H10C 109.5 . . ?
C6 C11 H11A 109.5 . . ?
C6 C11 H11B 109.5 . . ?
H11A C11 H11B 109.5 . . ?
C6 C11 H11C 109.5 . . ?
H11A C11 H11C 109.5 . . ?
H11B C11 H11C 109.5 . . ?
C7 C12 H12A 109.5 . . ?
C7 C12 H12B 109.5 . . ?
H12A C12 H12B 109.5 . . ?
C7 C12 H12C 109.5 . . ?
H12A C12 H12C 109.5 . . ?
H12B C12 H12C 109.5 . . ?
C8 C13 H13A 109.5 . . ?
C8 C13 H13B 109.5 . . ?
H13A C13 H13B 109.5 . . ?
C8 C13 H13C 109.5 . . ?
H13A C13 H13C 109.5 . . ?
H13B C13 H13C 109.5 . . ?
C9 C14 H14A 109.5 . . ?
C9 C14 H14B 109.5 . . ?
H14A C14 H14B 109.5 . . ?
C9 C14 H14C 109.5 . . ?
H14A C14 H14C 109.5 . . ?
H14B C14 H14C 109.5 . . ?
B16 Ir2 C19 102.2(3) . . ?
B16 Ir2 C23 100.3(3) . . ?
C19 Ir2 C23 37.9(4) . . ?
B16 Ir2 C20 134.1(3) . . ?
C19 Ir2 C20 37.5(3) . . ?
C23 Ir2 C20 62.5(4) . . ?
B16 Ir2 C22 129.9(4) . . ?
C19 Ir2 C22 62.7(3) . . ?
C23 Ir2 C22 37.4(4) . . ?
C20 Ir2 C22 61.9(4) . . ?
B16 Ir2 S3 84.8(2) . . ?
C19 Ir2 S3 115.4(3) . . ?
C23 Ir2 S3 153.2(3) . . ?
C20 Ir2 S3 95.0(2) . . ?
C22 Ir2 S3 145.3(4) . . ?
B16 Ir2 C21 161.7(3) . . ?
C19 Ir2 C21 61.7(3) . . ?
C23 Ir2 C21 61.8(4) . . ?
C20 Ir2 C21 36.4(3) . . ?
C22 Ir2 C21 36.8(4) . . ?
S3 Ir2 C21 109.4(3) . . ?
B16 Ir2 Cl2 91.4(2) . . ?
C19 Ir2 Cl2 152.1(2) . . ?
C23 Ir2 Cl2 116.1(3) . . ?
C20 Ir2 Cl2 134.5(3) . . ?
C22 Ir2 Cl2 89.8(3) . . ?
S3 Ir2 Cl2 89.81(9) . . ?
C21 Ir2 Cl2 99.8(2) . . ?
C17 S3 Ir2 110.6(3) . . ?
C17 S4 C18 102.9(4) . . ?
C16 B13 C15 56.3(5) . . ?
C16 B13 B18 104.3(8) . . ?
C15 B13 B18 105.2(8) . . ?
C16 B13 B17 58.3(6) . . ?
C15 B13 B17 103.8(7) . . ?
B18 B13 B17 59.7(8) . . ?
C16 B13 B14 103.8(7) . . ?
C15 B13 B14 58.1(6) . . ?
B18 B13 B14 61.5(8) . . ?
B17 B13 B14 108.3(9) . . ?
C16 B13 H13 125.4 . . ?
C15 B13 H13 125.1 . . ?
B18 B13 H13 122.3 . . ?
B17 B13 H13 122.5 . . ?
B14 B13 H13 121.9 . . ?
C15 B14 B13 60.0(5) . . ?
C15 B14 B19 103.8(8) . . ?
B13 B14 B19 107.4(10) . . ?
C15 B14 B18 104.2(9) . . ?
B13 B14 B18 58.4(7) . . ?
B19 B14 B18 60.7(8) . . ?
C15 B14 B15 57.4(5) . . ?
B13 B14 B15 107.9(7) . . ?
B19 B14 B15 60.1(6) . . ?
B18 B14 B15 108.2(9) . . ?
C15 B14 H14 125.1 . . ?
B13 B14 H14 121.6 . . ?
B19 B14 H14 122.5 . . ?
B18 B14 H14 122.6 . . ?
B15 B14 H14 121.7 . . ?
C15 B15 B20 104.9(7) . . ?
C15 B15 B19 104.2(7) . . ?
B20 B15 B19 60.4(7) . . ?
C15 B15 B14 58.6(5) . . ?
B20 B15 B14 108.1(8) . . ?
B19 B15 B14 59.5(7) . . ?
C15 B15 B16 62.0(5) . . ?
B20 B15 B16 59.3(5) . . ?
B19 B15 B16 109.7(8) . . ?
B14 B15 B16 111.7(7) . . ?
C15 B15 H15 124.3 . . ?
B20 B15 H15 122.9 . . ?
B19 B15 H15 122.5 . . ?
B14 B15 H15 120.8 . . ?
B16 B15 H15 118.9 . . ?
C16 B16 B20 99.7(6) . . ?
C16 B16 C15 53.9(4) . . ?
B20 B16 C15 99.3(6) . . ?
C16 B16 B21 56.0(5) . . ?
B20 B16 B21 59.5(6) . . ?
C15 B16 B21 99.4(6) . . ?
C16 B16 B15 98.0(6) . . ?
B20 B16 B15 58.9(6) . . ?
C15 B16 B15 54.9(4) . . ?
B21 B16 B15 104.7(7) . . ?
C16 B16 Ir2 118.3(5) . . ?
B20 B16 Ir2 139.0(6) . . ?
C15 B16 Ir2 114.9(5) . . ?
B21 B16 Ir2 130.1(6) . . ?
B15 B16 Ir2 124.4(6) . . ?
C16 B17 B18 106.0(10) . . ?
C16 B17 B13 60.2(6) . . ?
B18 B17 B13 60.0(8) . . ?
C16 B17 B22 104.4(8) . . ?
B18 B17 B22 60.6(9) . . ?
B13 B17 B22 108.3(11) . . ?
C16 B17 B21 58.3(6) . . ?
B18 B17 B21 110.6(10) . . ?
B13 B17 B21 110.0(8) . . ?
B22 B17 B21 61.0(7) . . ?
C16 B17 H17 124.7 . . ?
B18 B17 H17 121.2 . . ?
B13 B17 H17 120.6 . . ?
B22 B17 H17 122.5 . . ?
B21 B17 H17 120.0 . . ?
B17 B18 B13 60.4(8) . . ?
B17 B18 B22 61.0(9) . . ?
B13 B18 B22 108.9(9) . . ?
B17 B18 B14 107.7(8) . . ?
B13 B18 B14 60.1(7) . . ?
B22 B18 B14 106.6(9) . . ?
B17 B18 B19 107.3(10) . . ?
B13 B18 B19 107.6(9) . . ?
B22 B18 B19 58.6(9) . . ?
B14 B18 B19 59.2(8) . . ?
B17 B18 H18 121.4 . . ?
B13 B18 H18 121.1 . . ?
B22 B18 H18 121.9 . . ?
B14 B18 H18 122.5 . . ?
B19 B18 H18 122.8 . . ?
B22 B19 B14 108.3(9) . . ?
B22 B19 B15 107.9(8) . . ?
B14 B19 B15 60.4(6) . . ?
B22 B19 B20 60.1(8) . . ?
B14 B19 B20 108.2(7) . . ?
B15 B19 B20 59.6(6) . . ?
B22 B19 B18 59.8(9) . . ?
B14 B19 B18 60.1(8) . . ?
B15 B19 B18 108.0(8) . . ?
B20 B19 B18 107.7(10) . . ?
B22 B19 H19 121.7 . . ?
B14 B19 H19 121.3 . . ?
B15 B19 H19 121.8 . . ?
B20 B19 H19 121.9 . . ?
B18 B19 H19 121.9 . . ?
B22 B20 B15 107.0(9) . . ?
B22 B20 B16 111.3(8) . . ?
B15 B20 B16 61.8(5) . . ?
B22 B20 B21 60.9(8) . . ?
B15 B20 B21 108.1(7) . . ?
B16 B20 B21 61.1(5) . . ?
B22 B20 B19 58.7(9) . . ?
B15 B20 B19 60.0(7) . . ?
B16 B20 B19 111.3(7) . . ?
B21 B20 B19 107.8(8) . . ?
B22 B20 H20 121.6 . . ?
B15 B20 H20 122.1 . . ?
B16 B20 H20 118.5 . . ?
B21 B20 H20 121.7 . . ?
B19 B20 H20 121.6 . . ?
C16 B21 B17 58.0(6) . . ?
C16 B21 B20 103.2(8) . . ?
B17 B21 B20 106.5(9) . . ?
C16 B21 B22 102.9(9) . . ?
B17 B21 B22 59.3(8) . . ?
B20 B21 B22 59.2(7) . . ?
C16 B21 B16 61.0(5) . . ?
B17 B21 B16 110.4(8) . . ?
B20 B21 B16 59.4(6) . . ?
B22 B21 B16 108.5(9) . . ?
C16 B21 H21 125.4 . . ?
B17 B21 H21 121.4 . . ?
B20 B21 H21 124.0 . . ?
B22 B21 H21 123.3 . . ?
B16 B21 H21 119.5 . . ?
B19 B22 B18 61.6(9) . . ?
B19 B22 B20 61.2(8) . . ?
B18 B22 B20 110.0(11) . . ?
B19 B22 B17 107.7(11) . . ?
B18 B22 B17 58.4(9) . . ?
B20 B22 B17 107.5(8) . . ?
B19 B22 B21 109.1(9) . . ?
B18 B22 B21 107.8(9) . . ?
B20 B22 B21 59.9(7) . . ?
B17 B22 B21 59.7(7) . . ?
B19 B22 H22 120.5 . . ?
B18 B22 H22 121.2 . . ?
B20 B22 H22 120.9 . . ?
B17 B22 H22 123.1 . . ?
B21 B22 H22 121.7 . . ?
C17 C15 C16 117.4(6) . . ?
C17 C15 B15 118.5(7) . . ?
C16 C15 B15 111.0(6) . . ?
C17 C15 B14 123.6(7) . . ?
C16 C15 B14 110.8(7) . . ?
B15 C15 B14 64.1(6) . . ?
C17 C15 B13 120.3(6) . . ?
C16 C15 B13 61.4(6) . . ?
B15 C15 B13 114.9(7) . . ?
B14 C15 B13 61.9(6) . . ?
C17 C15 B16 110.2(6) . . ?
C16 C15 B16 62.2(5) . . ?
B15 C15 B16 63.1(5) . . ?
B14 C15 B16 117.2(6) . . ?
B13 C15 B16 116.3(7) . . ?
C15 C16 B17 111.2(8) . . ?
C15 C16 B21 112.7(7) . . ?
B17 C16 B21 63.7(7) . . ?
C15 C16 B13 62.3(6) . . ?
B17 C16 B13 61.5(7) . . ?
B21 C16 B13 115.7(7) . . ?
C15 C16 B16 63.8(5) . . ?
B17 C16 B16 116.8(7) . . ?
B21 C16 B16 63.0(5) . . ?
B13 C16 B16 118.5(7) . . ?
C15 C16 H16 121(5) . . ?
B17 C16 H16 117(5) . . ?
B21 C16 H16 117(5) . . ?
B13 C16 H16 116(5) . . ?
B16 C16 H16 116(5) . . ?
C15 C17 S3 119.1(5) . . ?
C15 C17 S4 116.5(6) . . ?
S3 C17 S4 124.3(5) . . ?
S4 C18 H18A 109.5 . . ?
S4 C18 H18B 109.5 . . ?
H18A C18 H18B 109.5 . . ?
S4 C18 H18C 109.5 . . ?
H18A C18 H18C 109.5 . . ?
H18B C18 H18C 109.5 . . ?
C20 C19 C23 108.3(8) . . ?
C20 C19 C24 126.7(10) . . ?
C23 C19 C24 124.4(10) . . ?
C20 C19 Ir2 73.3(4) . . ?
C23 C19 Ir2 72.0(5) . . ?
C24 C19 Ir2 127.9(6) . . ?
C21 C20 C19 107.8(8) . . ?
C21 C20 C25 127.1(11) . . ?
C19 C20 C25 125.0(10) . . ?
C21 C20 Ir2 73.0(5) . . ?
C19 C20 Ir2 69.2(5) . . ?
C25 C20 Ir2 126.2(7) . . ?
C20 C21 C22 108.9(8) . . ?
C20 C21 C26 122.9(12) . . ?
C22 C21 C26 128.1(12) . . ?
C20 C21 Ir2 70.7(5) . . ?
C22 C21 Ir2 70.6(5) . . ?
C26 C21 Ir2 125.7(7) . . ?
C21 C22 C23 107.3(8) . . ?
C21 C22 C27 124.4(13) . . ?
C23 C22 C27 128.2(14) . . ?
C21 C22 Ir2 72.6(5) . . ?
C23 C22 Ir2 70.0(5) . . ?
C27 C22 Ir2 125.4(8) . . ?
C19 C23 C22 107.6(9) . . ?
C19 C23 C28 126.1(12) . . ?
C22 C23 C28 125.9(12) . . ?
C19 C23 Ir2 70.1(4) . . ?
C22 C23 Ir2 72.6(5) . . ?
C28 C23 Ir2 127.9(8) . . ?
C19 C24 H24A 109.5 . . ?
C19 C24 H24B 109.5 . . ?
H24A C24 H24B 109.5 . . ?
C19 C24 H24C 109.5 . . ?
H24A C24 H24C 109.5 . . ?
H24B C24 H24C 109.5 . . ?
C20 C25 H25A 109.5 . . ?
C20 C25 H25B 109.5 . . ?
H25A C25 H25B 109.5 . . ?
C20 C25 H25C 109.5 . . ?
H25A C25 H25C 109.5 . . ?
H25B C25 H25C 109.5 . . ?
C21 C26 H26A 109.5 . . ?
C21 C26 H26B 109.5 . . ?
H26A C26 H26B 109.5 . . ?
C21 C26 H26C 109.5 . . ?
H26A C26 H26C 109.5 . . ?
H26B C26 H26C 109.5 . . ?
C22 C27 H27A 109.5 . . ?
C22 C27 H27B 109.5 . . ?
H27A C27 H27B 109.5 . . ?
C22 C27 H27C 109.5 . . ?
H27A C27 H27C 109.5 . . ?
H27B C27 H27C 109.5 . . ?
C23 C28 H28A 109.5 . . ?
C23 C28 H28B 109.5 . . ?
H28A C28 H28B 109.5 . . ?
C23 C28 H28C 109.5 . . ?
H28A C28 H28C 109.5 . . ?
H28B C28 H28C 109.5 . . ?

loop_
_geom_bond_atom_site_label_1
_geom_bond_atom_site_label_2
_geom_bond_distance
_geom_bond_site_symmetry_2
_geom_bond_publ_flag
Ir1 B6 2.058(7) . ?
Ir1 C7 2.147(8) . ?
Ir1 C5 2.210(7) . ?
Ir1 C6 2.215(7) . ?
Ir1 C8 2.236(8) . ?
Ir1 S1 2.2493(16) . ?
Ir1 C9 2.264(8) . ?
Ir1 Cl1 2.3998(18) . ?
S1 C3 1.651(7) . ?
S2 C3 1.716(6) . ?
S2 C4 1.792(10) . ?
C1 C3 1.481(9) . ?
C1 C2 1.630(8) . ?
C1 B5 1.683(9) . ?
C1 B4 1.703(10) . ?
C1 B3 1.740(10) . ?
C1 B6 1.813(9) . ?
C2 B11 1.684(10) . ?
C2 B7 1.686(12) . ?
C2 B3 1.727(11) . ?
C2 B6 1.800(9) . ?
C2 H2 0.98(7) . ?
B3 B8 1.764(14) . ?
B3 B4 1.771(12) . ?
B3 B7 1.771(13) . ?
B3 H3 1.1000 . ?
B4 B9 1.759(12) . ?
B4 B8 1.774(12) . ?
B4 B5 1.784(11) . ?
B4 H4 1.1000 . ?
B5 B10 1.756(10) . ?
B5 B9 1.766(11) . ?
B5 B6 1.817(9) . ?
B5 H5 1.1000 . ?
B6 B10 1.792(10) . ?
B6 B11 1.802(10) . ?
B7 B12 1.760(14) . ?
B7 B8 1.768(14) . ?
B7 B11 1.794(12) . ?
B7 H7 1.1000 . ?
B8 B12 1.779(13) . ?
B8 B9 1.780(15) . ?
B8 H8 1.1000 . ?
B9 B12 1.776(13) . ?
B9 B10 1.777(12) . ?
B9 H9 1.1000 . ?
B10 B11 1.757(12) . ?
B10 B12 1.775(12) . ?
B10 H10 1.1000 . ?
B11 B12 1.780(12) . ?
B11 H11 1.1000 . ?
B12 H12 1.1000 . ?
C4 H4A 0.9600 . ?
C4 H4B 0.9600 . ?
C4 H4C 0.9600 . ?
C5 C6 1.394(12) . ?
C5 C9 1.454(12) . ?
C5 C10 1.504(11) . ?
C6 C7 1.407(12) . ?
C6 C11 1.512(13) . ?
C7 C8 1.446(14) . ?
C7 C12 1.507(13) . ?
C8 C9 1.365(13) . ?
C8 C13 1.497(14) . ?
C9 C14 1.515(14) . ?
C10 H10A 0.9600 . ?
C10 H10B 0.9600 . ?
C10 H10C 0.9600 . ?
C11 H11A 0.9600 . ?
C11 H11B 0.9600 . ?
C11 H11C 0.9600 . ?
C12 H12A 0.9600 . ?
C12 H12B 0.9600 . ?
C12 H12C 0.9600 . ?
C13 H13A 0.9600 . ?
C13 H13B 0.9600 . ?
C13 H13C 0.9600 . ?
C14 H14A 0.9600 . ?
C14 H14B 0.9600 . ?
C14 H14C 0.9600 . ?
Ir2 B16 2.083(9) . ?
Ir2 C19 2.171(7) . ?
Ir2 C23 2.195(8) . ?
Ir2 C20 2.225(9) . ?
Ir2 C22 2.229(8) . ?
Ir2 S3 2.2511(18) . ?
Ir2 C21 2.254(8) . ?
Ir2 Cl2 2.410(2) . ?
S3 C17 1.659(8) . ?
S4 C17 1.706(7) . ?
S4 C18 1.775(12) . ?
B13 C16 1.712(14) . ?
B13 C15 1.727(13) . ?
B13 B18 1.727(17) . ?
B13 B17 1.73(2) . ?
B13 B14 1.758(17) . ?
B13 H13 1.1000 . ?
B14 C15 1.693(12) . ?
B14 B19 1.766(18) . ?
B14 B18 1.78(2) . ?
B14 B15 1.784(14) . ?
B14 H14 1.1000 . ?
B15 C15 1.671(11) . ?
B15 B20 1.770(16) . ?
B15 B19 1.778(16) . ?
B15 B16 1.821(12) . ?
B15 H15 1.1000 . ?
B16 C16 1.776(11) . ?
B16 B20 1.778(12) . ?
B16 C15 1.802(11) . ?
B16 B21 1.809(14) . ?
B17 C16 1.679(13) . ?
B17 B18 1.72(2) . ?
B17 B22 1.767(19) . ?
B17 B21 1.776(17) . ?
B17 H17 1.1000 . ?
B18 B22 1.76(2) . ?
B18 B19 1.79(2) . ?
B18 H18 1.1000 . ?
B19 B22 1.74(2) . ?
B19 B20 1.785(17) . ?
B19 H19 1.1000 . ?
B20 B22 1.767(18) . ?
B20 B21 1.781(17) . ?
B20 H20 1.1000 . ?
B21 C16 1.684(13) . ?
B21 B22 1.797(19) . ?
B21 H21 1.1000 . ?
B22 H22 1.1000 . ?
C15 C17 1.488(11) . ?
C15 C16 1.623(11) . ?
C16 H16 0.97(8) . ?
C18 H18A 0.9600 . ?
C18 H18B 0.9600 . ?
C18 H18C 0.9600 . ?
C19 C20 1.412(13) . ?
C19 C23 1.417(14) . ?
C19 C24 1.501(13) . ?
C20 C21 1.398(13) . ?
C20 C25 1.489(15) . ?
C21 C22 1.416(16) . ?
C21 C26 1.515(15) . ?
C22 C23 1.419(15) . ?
C22 C27 1.484(16) . ?
C23 C28 1.482(15) . ?
C24 H24A 0.9600 . ?
C24 H24B 0.9600 . ?
C24 H24C 0.9600 . ?
C25 H25A 0.9600 . ?
C25 H25B 0.9600 . ?
C25 H25C 0.9600 . ?
C26 H26A 0.9600 . ?
C26 H26B 0.9600 . ?
C26 H26C 0.9600 . ?
C27 H27A 0.9600 . ?
C27 H27B 0.9600 . ?
C27 H27C 0.9600 . ?
C28 H28A 0.9600 . ?
C28 H28B 0.9600 . ?
C28 H28C 0.9600 . ?

loop_
_geom_torsion_atom_site_label_1
_geom_torsion_atom_site_label_2
_geom_torsion_atom_site_label_3
_geom_torsion_atom_site_label_4
_geom_torsion
_geom_torsion_site_symmetry_1
_geom_torsion_site_symmetry_2
_geom_torsion_site_symmetry_3
_geom_torsion_site_symmetry_4
_geom_torsion_publ_flag
C3 C1 C2 B11 -138.9(6) . . . . ?
B5 C1 C2 B11 1.4(7) . . . . ?
B4 C1 C2 B11 69.8(7) . . . . ?
B3 C1 C2 B11 109.3(7) . . . . ?
B6 C1 C2 B11 -40.6(5) . . . . ?
C3 C1 C2 B7 151.1(6) . . . . ?
B5 C1 C2 B7 -68.6(7) . . . . ?
B4 C1 C2 B7 -0.3(7) . . . . ?
B3 C1 C2 B7 39.2(6) . . . . ?
B6 C1 C2 B7 -110.6(6) . . . . ?
C3 C1 C2 B3 111.9(7) . . . . ?
B5 C1 C2 B3 -107.8(6) . . . . ?
B4 C1 C2 B3 -39.5(6) . . . . ?
B6 C1 C2 B3 -149.9(5) . . . . ?
C3 C1 C2 B6 -98.3(6) . . . . ?
B5 C1 C2 B6 42.0(5) . . . . ?
B4 C1 C2 B6 110.4(5) . . . . ?
B3 C1 C2 B6 149.9(5) . . . . ?
B11 C2 B3 C1 -102.0(6) . . . . ?
B7 C2 B3 C1 -138.6(6) . . . . ?
B6 C2 B3 C1 -30.8(5) . . . . ?
C1 C2 B3 B8 98.1(6) . . . . ?
B11 C2 B3 B8 -3.9(8) . . . . ?
B7 C2 B3 B8 -40.5(6) . . . . ?
B6 C2 B3 B8 67.3(7) . . . . ?
C1 C2 B3 B4 36.1(5) . . . . ?
B11 C2 B3 B4 -65.9(7) . . . . ?
B7 C2 B3 B4 -102.6(7) . . . . ?
B6 C2 B3 B4 5.2(8) . . . . ?
C1 C2 B3 B7 138.6(6) . . . . ?
B11 C2 B3 B7 36.6(6) . . . . ?
B6 C2 B3 B7 107.8(7) . . . . ?
C3 C1 B3 C2 -108.4(6) . . . . ?
B5 C1 B3 C2 100.6(6) . . . . ?
B4 C1 B3 C2 137.4(6) . . . . ?
B6 C1 B3 C2 30.2(5) . . . . ?
C3 C1 B3 B8 154.7(6) . . . . ?
C2 C1 B3 B8 -96.9(6) . . . . ?
B5 C1 B3 B8 3.8(7) . . . . ?
B4 C1 B3 B8 40.6(5) . . . . ?
B6 C1 B3 B8 -66.7(7) . . . . ?
C3 C1 B3 B4 114.2(6) . . . . ?
C2 C1 B3 B4 -137.4(6) . . . . ?
B5 C1 B3 B4 -36.8(5) . . . . ?
B6 C1 B3 B4 -107.3(6) . . . . ?
C3 C1 B3 B7 -143.4(6) . . . . ?
C2 C1 B3 B7 -35.0(5) . . . . ?
B5 C1 B3 B7 65.7(7) . . . . ?
B4 C1 B3 B7 102.5(7) . . . . ?
B6 C1 B3 B7 -4.8(8) . . . . ?
C3 C1 B4 B9 146.3(6) . . . . ?
C2 C1 B4 B9 -63.9(7) . . . . ?
B5 C1 B4 B9 39.3(5) . . . . ?
B3 C1 B4 B9 -103.3(6) . . . . ?
B6 C1 B4 B9 4.9(7) . . . . ?
C3 C1 B4 B3 -110.4(7) . . . . ?
C2 C1 B4 B3 39.4(5) . . . . ?
B5 C1 B4 B3 142.6(6) . . . . ?
B6 C1 B4 B3 108.2(6) . . . . ?
C3 C1 B4 B8 -151.0(6) . . . . ?
C2 C1 B4 B8 -1.2(7) . . . . ?
B5 C1 B4 B8 102.0(6) . . . . ?
B3 C1 B4 B8 -40.5(6) . . . . ?
B6 C1 B4 B8 67.7(7) . . . . ?
C3 C1 B4 B5 107.0(7) . . . . ?
C2 C1 B4 B5 -103.2(5) . . . . ?
B3 C1 B4 B5 -142.6(6) . . . . ?
B6 C1 B4 B5 -34.3(5) . . . . ?
C2 B3 B4 C1 -35.2(5) . . . . ?
B8 B3 B4 C1 -133.4(6) . . . . ?
B7 B3 B4 C1 -94.9(6) . . . . ?
C2 B3 B4 B9 60.9(7) . . . . ?
C1 B3 B4 B9 96.1(6) . . . . ?
B8 B3 B4 B9 -37.3(6) . . . . ?
B7 B3 B4 B9 1.2(8) . . . . ?
C2 B3 B4 B8 98.2(6) . . . . ?
C1 B3 B4 B8 133.4(6) . . . . ?
B7 B3 B4 B8 38.5(6) . . . . ?
C2 B3 B4 B5 -2.4(7) . . . . ?
C1 B3 B4 B5 32.7(5) . . . . ?
B8 B3 B4 B5 -100.7(6) . . . . ?
B7 B3 B4 B5 -62.2(7) . . . . ?
C3 C1 B5 B10 141.9(6) . . . . ?
C2 C1 B5 B10 1.0(7) . . . . ?
B4 C1 B5 B10 -102.2(6) . . . . ?
B3 C1 B5 B10 -66.0(6) . . . . ?
B6 C1 B5 B10 43.2(5) . . . . ?
C3 C1 B5 B9 -155.1(6) . . . . ?
C2 C1 B5 B9 64.0(6) . . . . ?
B4 C1 B5 B9 -39.2(5) . . . . ?
B3 C1 B5 B9 -3.0(7) . . . . ?
B6 C1 B5 B9 106.2(5) . . . . ?
C3 C1 B5 B4 -115.9(6) . . . . ?
C2 C1 B5 B4 103.2(6) . . . . ?
B3 C1 B5 B4 36.1(5) . . . . ?
B6 C1 B5 B4 145.4(5) . . . . ?
C3 C1 B5 B6 98.8(6) . . . . ?
C2 C1 B5 B6 -42.1(5) . . . . ?
B4 C1 B5 B6 -145.4(5) . . . . ?
B3 C1 B5 B6 -109.2(5) . . . . ?
B9 B4 B5 C1 -134.7(6) . . . . ?
B3 B4 B5 C1 -33.7(5) . . . . ?
B8 B4 B5 C1 -96.9(6) . . . . ?
C1 B4 B5 B10 97.5(5) . . . . ?
B9 B4 B5 B10 -37.3(5) . . . . ?
B3 B4 B5 B10 63.8(7) . . . . ?
B8 B4 B5 B10 0.6(7) . . . . ?
C1 B4 B5 B9 134.7(6) . . . . ?
B3 B4 B5 B9 101.1(7) . . . . ?
B8 B4 B5 B9 37.9(6) . . . . ?
C1 B4 B5 B6 33.0(5) . . . . ?
B9 B4 B5 B6 -101.8(6) . . . . ?
B3 B4 B5 B6 -0.7(7) . . . . ?
B8 B4 B5 B6 -63.9(7) . . . . ?
C1 C2 B6 B10 -94.7(5) . . . . ?
B11 C2 B6 B10 42.2(5) . . . . ?
B7 C2 B6 B10 7.8(7) . . . . ?
B3 C2 B6 B10 -64.2(7) . . . . ?
C1 C2 B6 B11 -136.9(6) . . . . ?
B7 C2 B6 B11 -34.5(6) . . . . ?
B3 C2 B6 B11 -106.5(7) . . . . ?
B11 C2 B6 C1 136.9(6) . . . . ?
B7 C2 B6 C1 102.5(6) . . . . ?
B3 C2 B6 C1 30.5(5) . . . . ?
C1 C2 B6 B5 -35.9(4) . . . . ?
B11 C2 B6 B5 101.0(5) . . . . ?
B7 C2 B6 B5 66.6(6) . . . . ?
B3 C2 B6 B5 -5.4(7) . . . . ?
C1 C2 B6 Ir1 102.2(5) . . . . ?
B11 C2 B6 Ir1 -120.9(5) . . . . ?
B7 C2 B6 Ir1 -155.4(5) . . . . ?
B3 C2 B6 Ir1 132.6(5) . . . . ?
C3 C1 B6 B10 -152.6(5) . . . . ?
C2 C1 B6 B10 94.1(5) . . . . ?
B5 C1 B6 B10 -40.8(5) . . . . ?
B4 C1 B6 B10 -6.1(7) . . . . ?
B3 C1 B6 B10 64.4(6) . . . . ?
C3 C1 B6 C2 113.3(6) . . . . ?
B5 C1 B6 C2 -134.9(5) . . . . ?
B4 C1 B6 C2 -100.2(6) . . . . ?
B3 C1 B6 C2 -29.8(5) . . . . ?
C3 C1 B6 B11 148.1(5) . . . . ?
C2 C1 B6 B11 34.8(5) . . . . ?
B5 C1 B6 B11 -100.1(5) . . . . ?
B4 C1 B6 B11 -65.4(6) . . . . ?
B3 C1 B6 B11 5.1(7) . . . . ?
C3 C1 B6 B5 -111.8(5) . . . . ?
C2 C1 B6 B5 134.9(5) . . . . ?
B4 C1 B6 B5 34.7(5) . . . . ?
B3 C1 B6 B5 105.2(6) . . . . ?
C3 C1 B6 Ir1 5.8(6) . . . . ?
C2 C1 B6 Ir1 -107.5(5) . . . . ?
B5 C1 B6 Ir1 117.5(5) . . . . ?
B4 C1 B6 Ir1 152.2(5) . . . . ?
B3 C1 B6 Ir1 -137.3(5) . . . . ?
C1 B5 B6 B10 130.6(5) . . . . ?
B9 B5 B6 B10 34.5(6) . . . . ?
B4 B5 B6 B10 98.8(6) . . . . ?
C1 B5 B6 C2 35.1(4) . . . . ?
B10 B5 B6 C2 -95.5(5) . . . . ?
B9 B5 B6 C2 -61.0(6) . . . . ?
B4 B5 B6 C2 3.4(6) . . . . ?
C1 B5 B6 B11 91.6(5) . . . . ?
B10 B5 B6 B11 -39.0(5) . . . . ?
B9 B5 B6 B11 -4.5(7) . . . . ?
B4 B5 B6 B11 59.8(6) . . . . ?
B10 B5 B6 C1 -130.6(5) . . . . ?
B9 B5 B6 C1 -96.1(6) . . . . ?
B4 B5 B6 C1 -31.7(5) . . . . ?
C1 B5 B6 Ir1 -98.2(5) . . . . ?
B10 B5 B6 Ir1 131.2(6) . . . . ?
B9 B5 B6 Ir1 165.7(5) . . . . ?
B4 B5 B6 Ir1 -129.9(5) . . . . ?
C1 C2 B7 B12 64.3(7) . . . . ?
B11 C2 B7 B12 -40.1(6) . . . . ?
B3 C2 B7 B12 103.5(7) . . . . ?
B6 C2 B7 B12 -6.3(8) . . . . ?
C1 C2 B7 B8 1.6(8) . . . . ?
B11 C2 B7 B8 -102.8(7) . . . . ?
B3 C2 B7 B8 40.8(6) . . . . ?
B6 C2 B7 B8 -69.1(7) . . . . ?
C1 C2 B7 B3 -39.2(6) . . . . ?
B11 C2 B7 B3 -143.6(6) . . . . ?
B6 C2 B7 B3 -109.9(6) . . . . ?
C1 C2 B7 B11 104.4(6) . . . . ?
B3 C2 B7 B11 143.6(6) . . . . ?
B6 C2 B7 B11 33.7(6) . . . . ?
C1 B3 B7 C2 34.3(5) . . . . ?
B8 B3 B7 C2 133.1(6) . . . . ?
B4 B3 B7 C2 94.5(6) . . . . ?
C2 B3 B7 B12 -95.8(6) . . . . ?
C1 B3 B7 B12 -61.5(7) . . . . ?
B8 B3 B7 B12 37.3(6) . . . . ?
B4 B3 B7 B12 -1.3(8) . . . . ?
C2 B3 B7 B8 -133.1(6) . . . . ?
C1 B3 B7 B8 -98.9(6) . . . . ?
B4 B3 B7 B8 -38.6(6) . . . . ?
C2 B3 B7 B11 -32.0(6) . . . . ?
C1 B3 B7 B11 2.3(8) . . . . ?
B8 B3 B7 B11 101.1(7) . . . . ?
B4 B3 B7 B11 62.5(8) . . . . ?
C2 B3 B8 B7 39.3(5) . . . . ?
C1 B3 B8 B7 97.2(6) . . . . ?
B4 B3 B8 B7 136.7(6) . . . . ?
C2 B3 B8 B4 -97.3(6) . . . . ?
C1 B3 B8 B4 -39.5(5) . . . . ?
B7 B3 B8 B4 -136.7(6) . . . . ?
C2 B3 B8 B12 2.6(8) . . . . ?
C1 B3 B8 B12 60.5(8) . . . . ?
B4 B3 B8 B12 99.9(7) . . . . ?
B7 B3 B8 B12 -36.7(6) . . . . ?
C2 B3 B8 B9 -60.7(7) . . . . ?
C1 B3 B8 B9 -2.8(8) . . . . ?
B4 B3 B8 B9 36.6(6) . . . . ?
B7 B3 B8 B9 -100.0(7) . . . . ?
C2 B7 B8 B3 -40.8(6) . . . . ?
B12 B7 B8 B3 -138.7(6) . . . . ?
B11 B7 B8 B3 -101.3(7) . . . . ?
C2 B7 B8 B4 -2.2(9) . . . . ?
B12 B7 B8 B4 -100.1(7) . . . . ?
B3 B7 B8 B4 38.6(6) . . . . ?
B11 B7 B8 B4 -62.8(8) . . . . ?
C2 B7 B8 B12 97.9(6) . . . . ?
B3 B7 B8 B12 138.7(6) . . . . ?
B11 B7 B8 B12 37.4(6) . . . . ?
C2 B7 B8 B9 60.2(8) . . . . ?
B12 B7 B8 B9 -37.7(6) . . . . ?
B3 B7 B8 B9 101.0(7) . . . . ?
B11 B7 B8 B9 -0.3(8) . . . . ?
C1 B4 B8 B3 40.7(5) . . . . ?
B9 B4 B8 B3 138.6(6) . . . . ?
B5 B4 B8 B3 101.1(6) . . . . ?
C1 B4 B8 B7 2.1(8) . . . . ?
B9 B4 B8 B7 100.0(7) . . . . ?
B3 B4 B8 B7 -38.6(6) . . . . ?
B5 B4 B8 B7 62.5(8) . . . . ?
C1 B4 B8 B12 -60.5(8) . . . . ?
B9 B4 B8 B12 37.4(6) . . . . ?
B3 B4 B8 B12 -101.3(7) . . . . ?
B5 B4 B8 B12 -0.2(8) . . . . ?
C1 B4 B8 B9 -97.9(6) . . . . ?
B3 B4 B8 B9 -138.6(6) . . . . ?
B5 B4 B8 B9 -37.5(6) . . . . ?
C1 B4 B9 B5 -38.2(5) . . . . ?
B3 B4 B9 B5 -101.0(6) . . . . ?
B8 B4 B9 B5 -137.9(6) . . . . ?
C1 B4 B9 B12 62.1(7) . . . . ?
B3 B4 B9 B12 -0.7(8) . . . . ?
B8 B4 B9 B12 -37.6(6) . . . . ?
B5 B4 B9 B12 100.3(6) . . . . ?
C1 B4 B9 B10 -1.4(8) . . . . ?
B3 B4 B9 B10 -64.1(8) . . . . ?
B8 B4 B9 B10 -101.1(7) . . . . ?
B5 B4 B9 B10 36.8(5) . . . . ?
C1 B4 B9 B8 99.7(6) . . . . ?
B3 B4 B9 B8 37.0(6) . . . . ?
B5 B4 B9 B8 137.9(6) . . . . ?
C1 B5 B9 B4 38.9(5) . . . . ?
B10 B5 B9 B4 138.7(6) . . . . ?
B6 B5 B9 B4 104.4(6) . . . . ?
C1 B5 B9 B12 -62.4(7) . . . . ?
B10 B5 B9 B12 37.4(6) . . . . ?
B4 B5 B9 B12 -101.3(7) . . . . ?
B6 B5 B9 B12 3.0(8) . . . . ?
C1 B5 B9 B10 -99.8(5) . . . . ?
B4 B5 B9 B10 -138.7(6) . . . . ?
B6 B5 B9 B10 -34.3(5) . . . . ?
C1 B5 B9 B8 1.0(7) . . . . ?
B10 B5 B9 B8 100.8(7) . . . . ?
B4 B5 B9 B8 -37.9(6) . . . . ?
B6 B5 B9 B8 66.5(7) . . . . ?
B3 B8 B9 B4 -37.0(6) . . . . ?
B7 B8 B9 B4 -100.4(7) . . . . ?
B12 B8 B9 B4 -137.9(6) . . . . ?
B3 B8 B9 B5 1.2(8) . . . . ?
B7 B8 B9 B5 -62.2(8) . . . . ?
B4 B8 B9 B5 38.1(5) . . . . ?
B12 B8 B9 B5 -99.8(6) . . . . ?
B3 B8 B9 B12 101.0(7) . . . . ?
B7 B8 B9 B12 37.6(6) . . . . ?
B4 B8 B9 B12 137.9(6) . . . . ?
B3 B8 B9 B10 64.2(7) . . . . ?
B7 B8 B9 B10 0.8(8) . . . . ?
B4 B8 B9 B10 101.1(6) . . . . ?
B12 B8 B9 B10 -36.8(6) . . . . ?
C1 B5 B10 B11 -3.0(7) . . . . ?
B9 B5 B10 B11 -101.4(6) . . . . ?
B4 B5 B10 B11 -64.6(6) . . . . ?
B6 B5 B10 B11 41.3(5) . . . . ?
C1 B5 B10 B12 60.9(7) . . . . ?
B9 B5 B10 B12 -37.5(6) . . . . ?
B4 B5 B10 B12 -0.7(7) . . . . ?
B6 B5 B10 B12 105.2(6) . . . . ?
C1 B5 B10 B9 98.4(6) . . . . ?
B4 B5 B10 B9 36.7(6) . . . . ?
B6 B5 B10 B9 142.6(6) . . . . ?
C1 B5 B10 B6 -44.3(5) . . . . ?
B9 B5 B10 B6 -142.6(6) . . . . ?
B4 B5 B10 B6 -105.9(5) . . . . ?
B4 B9 B10 B5 -37.4(6) . . . . ?
B12 B9 B10 B5 -138.0(6) . . . . ?
B8 B9 B10 B5 -101.2(6) . . . . ?
B4 B9 B10 B11 62.9(7) . . . . ?
B5 B9 B10 B11 100.3(6) . . . . ?
B12 B9 B10 B11 -37.7(6) . . . . ?
B8 B9 B10 B11 -0.9(8) . . . . ?
B4 B9 B10 B12 100.6(7) . . . . ?
B5 B9 B10 B12 138.0(6) . . . . ?
B8 B9 B10 B12 36.8(6) . . . . ?
B4 B9 B10 B6 -2.4(8) . . . . ?
B5 B9 B10 B6 35.0(5) . . . . ?
B12 B9 B10 B6 -103.0(6) . . . . ?
B8 B9 B10 B6 -66.2(7) . . . . ?
C2 B6 B10 B5 93.5(5) . . . . ?
B11 B6 B10 B5 134.1(6) . . . . ?
C1 B6 B10 B5 39.2(4) . . . . ?
Ir1 B6 B10 B5 -109.8(7) . . . . ?
C2 B6 B10 B11 -40.6(4) . . . . ?
C1 B6 B10 B11 -94.9(5) . . . . ?
B5 B6 B10 B11 -134.1(6) . . . . ?
Ir1 B6 B10 B11 116.1(7) . . . . ?
C2 B6 B10 B12 -5.9(6) . . . . ?
B11 B6 B10 B12 34.7(5) . . . . ?
C1 B6 B10 B12 -60.3(6) . . . . ?
B5 B6 B10 B12 -99.4(6) . . . . ?
Ir1 B6 B10 B12 150.8(6) . . . . ?
C2 B6 B10 B9 59.1(6) . . . . ?
B11 B6 B10 B9 99.7(7) . . . . ?
C1 B6 B10 B9 4.8(7) . . . . ?
B5 B6 B10 B9 -34.4(6) . . . . ?
Ir1 B6 B10 B9 -144.2(6) . . . . ?
C1 C2 B11 B10 -3.2(7) . . . . ?
B7 C2 B11 B10 101.7(6) . . . . ?
B3 C2 B11 B10 65.7(7) . . . . ?
B6 C2 B11 B10 -44.4(5) . . . . ?
C1 C2 B11 B12 -65.5(7) . . . . ?
B7 C2 B11 B12 39.4(6) . . . . ?
B3 C2 B11 B12 3.4(8) . . . . ?
B6 C2 B11 B12 -106.7(6) . . . . ?
C1 C2 B11 B7 -104.9(6) . . . . ?
B3 C2 B11 B7 -36.0(6) . . . . ?
B6 C2 B11 B7 -146.1(6) . . . . ?
C1 C2 B11 B6 41.2(5) . . . . ?
B7 C2 B11 B6 146.1(6) . . . . ?
B3 C2 B11 B6 110.1(6) . . . . ?
B5 B10 B11 C2 3.8(7) . . . . ?
B12 B10 B11 C2 -97.2(6) . . . . ?
B9 B10 B11 C2 -59.7(7) . . . . ?
B6 B10 B11 C2 45.3(5) . . . . ?
B5 B10 B11 B12 101.0(6) . . . . ?
B9 B10 B11 B12 37.5(5) . . . . ?
B6 B10 B11 B12 142.5(6) . . . . ?
B5 B10 B11 B7 64.1(7) . . . . ?
B12 B10 B11 B7 -36.8(6) . . . . ?
B9 B10 B11 B7 0.7(7) . . . . ?
B6 B10 B11 B7 105.7(6) . . . . ?
B5 B10 B11 B6 -41.5(5) . . . . ?
B12 B10 B11 B6 -142.5(6) . . . . ?
B9 B10 B11 B6 -105.0(6) . . . . ?
B12 B7 B11 C2 133.9(6) . . . . ?
B8 B7 B11 C2 96.3(7) . . . . ?
B3 B7 B11 C2 32.8(6) . . . . ?
C2 B7 B11 B10 -96.5(6) . . . . ?
B12 B7 B11 B10 37.4(5) . . . . ?
B8 B7 B11 B10 -0.2(8) . . . . ?
B3 B7 B11 B10 -63.7(8) . . . . ?
C2 B7 B11 B12 -133.9(6) . . . . ?
B8 B7 B11 B12 -37.6(6) . . . . ?
B3 B7 B11 B12 -101.1(7) . . . . ?
C2 B7 B11 B6 -32.1(5) . . . . ?
B12 B7 B11 B6 101.8(6) . . . . ?
B8 B7 B11 B6 64.3(8) . . . . ?
B3 B7 B11 B6 0.7(9) . . . . ?
B10 B6 B11 C2 -128.8(5) . . . . ?
C1 B6 B11 C2 -33.8(4) . . . . ?
B5 B6 B11 C2 -90.0(5) . . . . ?
Ir1 B6 B11 C2 100.3(6) . . . . ?
C2 B6 B11 B10 128.8(5) . . . . ?
C1 B6 B11 B10 95.0(5) . . . . ?
B5 B6 B11 B10 38.8(5) . . . . ?
Ir1 B6 B11 B10 -130.9(6) . . . . ?
B10 B6 B11 B12 -34.4(6) . . . . ?
C2 B6 B11 B12 94.4(6) . . . . ?
C1 B6 B11 B12 60.6(6) . . . . ?
B5 B6 B11 B12 4.4(7) . . . . ?
Ir1 B6 B11 B12 -165.3(5) . . . . ?
B10 B6 B11 B7 -98.2(7) . . . . ?
C2 B6 B11 B7 30.6(6) . . . . ?
C1 B6 B11 B7 -3.2(7) . . . . ?
B5 B6 B11 B7 -59.4(7) . . . . ?
Ir1 B6 B11 B7 130.9(6) . . . . ?
C2 B7 B12 B10 1.8(8) . . . . ?
B8 B7 B12 B10 101.3(7) . . . . ?
B3 B7 B12 B10 64.3(8) . . . . ?
B11 B7 B12 B10 -37.1(5) . . . . ?
C2 B7 B12 B9 -61.6(7) . . . . ?
B8 B7 B12 B9 37.9(6) . . . . ?
B3 B7 B12 B9 0.9(8) . . . . ?
B11 B7 B12 B9 -100.5(6) . . . . ?
C2 B7 B12 B8 -99.5(6) . . . . ?
B3 B7 B12 B8 -37.0(6) . . . . ?
B11 B7 B12 B8 -138.4(6) . . . . ?
C2 B7 B12 B11 38.9(5) . . . . ?
B8 B7 B12 B11 138.4(6) . . . . ?
B3 B7 B12 B11 101.4(6) . . . . ?
B5 B10 B12 B7 -62.9(7) . . . . ?
B11 B10 B12 B7 37.8(6) . . . . ?
B9 B10 B12 B7 -100.4(7) . . . . ?
B6 B10 B12 B7 2.9(8) . . . . ?
B5 B10 B12 B9 37.5(6) . . . . ?
B11 B10 B12 B9 138.2(6) . . . . ?
B6 B10 B12 B9 103.3(6) . . . . ?
B5 B10 B12 B8 0.6(8) . . . . ?
B11 B10 B12 B8 101.3(7) . . . . ?
B9 B10 B12 B8 -36.9(6) . . . . ?
B6 B10 B12 B8 66.4(8) . . . . ?
B5 B10 B12 B11 -100.7(6) . . . . ?
B9 B10 B12 B11 -138.2(6) . . . . ?
B6 B10 B12 B11 -34.9(5) . . . . ?
B4 B9 B12 B7 -0.2(8) . . . . ?
B5 B9 B12 B7 64.0(8) . . . . ?
B10 B9 B12 B7 101.1(7) . . . . ?
B8 B9 B12 B7 -37.9(6) . . . . ?
B4 B9 B12 B10 -101.3(6) . . . . ?
B5 B9 B12 B10 -37.1(6) . . . . ?
B8 B9 B12 B10 -139.0(6) . . . . ?
B4 B9 B12 B8 37.7(6) . . . . ?
B5 B9 B12 B8 101.9(7) . . . . ?
B10 B9 B12 B8 139.0(6) . . . . ?
B4 B9 B12 B11 -64.4(8) . . . . ?
B5 B9 B12 B11 -0.2(8) . . . . ?
B10 B9 B12 B11 36.9(6) . . . . ?
B8 B9 B12 B11 -102.1(7) . . . . ?
B3 B8 B12 B7 37.0(6) . . . . ?
B4 B8 B12 B7 100.4(7) . . . . ?
B9 B8 B12 B7 137.5(6) . . . . ?
B3 B8 B12 B10 -63.6(8) . . . . ?
B7 B8 B12 B10 -100.6(7) . . . . ?
B4 B8 B12 B10 -0.3(9) . . . . ?
B9 B8 B12 B10 36.8(6) . . . . ?
B3 B8 B12 B9 -100.5(7) . . . . ?
B7 B8 B12 B9 -137.5(6) . . . . ?
B4 B8 B12 B9 -37.1(6) . . . . ?
B3 B8 B12 B11 -0.7(9) . . . . ?
B7 B8 B12 B11 -37.8(6) . . . . ?
B4 B8 B12 B11 62.6(8) . . . . ?
B9 B8 B12 B11 99.7(7) . . . . ?
C2 B11 B12 B7 -38.8(5) . . . . ?
B10 B11 B12 B7 -138.2(6) . . . . ?
B6 B11 B12 B7 -103.7(6) . . . . ?
C2 B11 B12 B10 99.3(6) . . . . ?
B7 B11 B12 B10 138.2(6) . . . . ?
B6 B11 B12 B10 34.5(5) . . . . ?
C2 B11 B12 B9 62.1(7) . . . . ?
B10 B11 B12 B9 -37.3(6) . . . . ?
B7 B11 B12 B9 100.9(7) . . . . ?
B6 B11 B12 B9 -2.8(8) . . . . ?
C2 B11 B12 B8 -1.5(8) . . . . ?
B10 B11 B12 B8 -100.8(7) . . . . ?
B7 B11 B12 B8 37.3(6) . . . . ?
B6 B11 B12 B8 -66.3(8) . . . . ?
C2 C1 C3 S1 67.6(7) . . . . ?
B5 C1 C3 S1 -69.8(6) . . . . ?
B4 C1 C3 S1 -145.0(5) . . . . ?
B3 C1 C3 S1 140.1(5) . . . . ?
B6 C1 C3 S1 -1.3(7) . . . . ?
C2 C1 C3 S2 -113.2(5) . . . . ?
B5 C1 C3 S2 109.4(5) . . . . ?
B4 C1 C3 S2 34.2(8) . . . . ?
B3 C1 C3 S2 -40.7(7) . . . . ?
B6 C1 C3 S2 177.9(4) . . . . ?
Ir1 S1 C3 C1 -3.1(5) . . . . ?
Ir1 S1 C3 S2 177.8(3) . . . . ?
C4 S2 C3 C1 -174.2(5) . . . . ?
C4 S2 C3 S1 5.0(6) . . . . ?
C9 C5 C6 C7 -6.5(8) . . . . ?
C10 C5 C6 C7 178.9(8) . . . . ?
Ir1 C5 C6 C7 58.6(5) . . . . ?
C9 C5 C6 C11 168.2(8) . . . . ?
C10 C5 C6 C11 -6.4(14) . . . . ?
Ir1 C5 C6 C11 -126.7(9) . . . . ?
C9 C5 C6 Ir1 -65.1(5) . . . . ?
C10 C5 C6 Ir1 120.3(9) . . . . ?
C5 C6 C7 C8 6.9(9) . . . . ?
C11 C6 C7 C8 -167.9(8) . . . . ?
Ir1 C6 C7 C8 67.2(5) . . . . ?
C5 C6 C7 C12 177.1(8) . . . . ?
C11 C6 C7 C12 2.3(14) . . . . ?
Ir1 C6 C7 C12 -122.6(9) . . . . ?
C5 C6 C7 Ir1 -60.3(5) . . . . ?
C11 C6 C7 Ir1 124.9(8) . . . . ?
C6 C7 C8 C9 -4.6(9) . . . . ?
C12 C7 C8 C9 -174.7(9) . . . . ?
Ir1 C7 C8 C9 62.5(6) . . . . ?
C6 C7 C8 C13 174.9(9) . . . . ?
C12 C7 C8 C13 4.9(15) . . . . ?
Ir1 C7 C8 C13 -118.0(10) . . . . ?
C6 C7 C8 Ir1 -67.1(5) . . . . ?
C12 C7 C8 Ir1 122.9(9) . . . . ?
C7 C8 C9 C5 0.6(9) . . . . ?
C13 C8 C9 C5 -178.9(10) . . . . ?
Ir1 C8 C9 C5 59.3(6) . . . . ?
C7 C8 C9 C14 -177.6(9) . . . . ?
C13 C8 C9 C14 2.9(17) . . . . ?
Ir1 C8 C9 C14 -118.9(10) . . . . ?
C7 C8 C9 Ir1 -58.7(6) . . . . ?
C13 C8 C9 Ir1 121.8(11) . . . . ?
C6 C5 C9 C8 3.6(9) . . . . ?
C10 C5 C9 C8 178.4(8) . . . . ?
Ir1 C5 C9 C8 -60.7(6) . . . . ?
C6 C5 C9 C14 -178.1(9) . . . . ?
C10 C5 C9 C14 -3.3(14) . . . . ?
Ir1 C5 C9 C14 117.6(9) . . . . ?
C6 C5 C9 Ir1 64.3(5) . . . . ?
C10 C5 C9 Ir1 -121.0(8) . . . . ?
C16 B13 B14 C15 -34.4(6) . . . . ?
B18 B13 B14 C15 -133.5(9) . . . . ?
B17 B13 B14 C15 -95.2(8) . . . . ?
C16 B13 B14 B19 61.7(9) . . . . ?
C15 B13 B14 B19 96.2(8) . . . . ?
B18 B13 B14 B19 -37.3(8) . . . . ?
B17 B13 B14 B19 1.0(10) . . . . ?
C16 B13 B14 B18 99.0(9) . . . . ?
C15 B13 B14 B18 133.5(9) . . . . ?
B17 B13 B14 B18 38.3(8) . . . . ?
C16 B13 B14 B15 -1.7(10) . . . . ?
C15 B13 B14 B15 32.8(7) . . . . ?
B18 B13 B14 B15 -100.7(10) . . . . ?
B17 B13 B14 B15 -62.4(10) . . . . ?
B13 B14 B15 C15 -33.8(7) . . . . ?
B19 B14 B15 C15 -134.0(9) . . . . ?
B18 B14 B15 C15 -95.6(8) . . . . ?
C15 B14 B15 B20 96.7(7) . . . . ?
B13 B14 B15 B20 62.9(9) . . . . ?
B19 B14 B15 B20 -37.3(8) . . . . ?
B18 B14 B15 B20 1.2(10) . . . . ?
C15 B14 B15 B19 134.0(9) . . . . ?
B13 B14 B15 B19 100.2(10) . . . . ?
B18 B14 B15 B19 38.5(9) . . . . ?
C15 B14 B15 B16 33.3(7) . . . . ?
B13 B14 B15 B16 -0.5(11) . . . . ?
B19 B14 B15 B16 -100.7(9) . . . . ?
B18 B14 B15 B16 -62.2(9) . . . . ?
C15 B15 B16 C16 34.4(5) . . . . ?
B20 B15 B16 C16 -96.5(7) . . . . ?
B19 B15 B16 C16 -61.7(7) . . . . ?
B14 B15 B16 C16 2.3(9) . . . . ?
C15 B15 B16 B20 130.9(7) . . . . ?
B19 B15 B16 B20 34.8(7) . . . . ?
B14 B15 B16 B20 98.8(9) . . . . ?
B20 B15 B16 C15 -130.9(7) . . . . ?
B19 B15 B16 C15 -96.1(8) . . . . ?
B14 B15 B16 C15 -32.1(7) . . . . ?
C15 B15 B16 B21 91.3(7) . . . . ?
B20 B15 B16 B21 -39.6(7) . . . . ?
B19 B15 B16 B21 -4.8(8) . . . . ?
B14 B15 B16 B21 59.2(9) . . . . ?
C15 B15 B16 Ir2 -98.2(6) . . . . ?
B20 B15 B16 Ir2 130.9(7) . . . . ?
B19 B15 B16 Ir2 165.7(6) . . . . ?
B14 B15 B16 Ir2 -130.3(7) . . . . ?
C15 B13 B17 C16 34.7(6) . . . . ?
B18 B13 B17 C16 134.3(9) . . . . ?
B14 B13 B17 C16 95.2(8) . . . . ?
C16 B13 B17 B18 -134.3(9) . . . . ?
C15 B13 B17 B18 -99.7(8) . . . . ?
B14 B13 B17 B18 -39.2(8) . . . . ?
C16 B13 B17 B22 -96.4(9) . . . . ?
C15 B13 B17 B22 -61.7(10) . . . . ?
B18 B13 B17 B22 38.0(9) . . . . ?
B14 B13 B17 B22 -1.2(11) . . . . ?
C16 B13 B17 B21 -31.5(8) . . . . ?
C15 B13 B17 B21 3.2(11) . . . . ?
B18 B13 B17 B21 102.9(10) . . . . ?
B14 B13 B17 B21 63.7(11) . . . . ?
C16 B17 B18 B13 -40.2(8) . . . . ?
B22 B17 B18 B13 -137.9(9) . . . . ?
B21 B17 B18 B13 -101.7(9) . . . . ?
C16 B17 B18 B22 97.7(9) . . . . ?
B13 B17 B18 B22 137.9(9) . . . . ?
B21 B17 B18 B22 36.2(9) . . . . ?
C16 B17 B18 B14 -1.8(12) . . . . ?
B13 B17 B18 B14 38.4(8) . . . . ?
B22 B17 B18 B14 -99.5(10) . . . . ?
B21 B17 B18 B14 -63.3(12) . . . . ?
C16 B17 B18 B19 60.6(12) . . . . ?
B13 B17 B18 B19 100.8(10) . . . . ?
B22 B17 B18 B19 -37.2(9) . . . . ?
B21 B17 B18 B19 -1.0(13) . . . . ?
C16 B13 B18 B17 38.9(8) . . . . ?
C15 B13 B18 B17 97.3(8) . . . . ?
B14 B13 B18 B17 137.0(9) . . . . ?
C16 B13 B18 B22 0.6(13) . . . . ?
C15 B13 B18 B22 59.0(13) . . . . ?
B17 B13 B18 B22 -38.3(10) . . . . ?
B14 B13 B18 B22 98.7(11) . . . . ?
C16 B13 B18 B14 -98.1(8) . . . . ?
C15 B13 B18 B14 -39.7(8) . . . . ?
B17 B13 B18 B14 -137.0(9) . . . . ?
C16 B13 B18 B19 -61.4(12) . . . . ?
C15 B13 B18 B19 -3.0(13) . . . . ?
B17 B13 B18 B19 -100.3(11) . . . . ?
B14 B13 B18 B19 36.7(9) . . . . ?
C15 B14 B18 B17 1.9(11) . . . . ?
B13 B14 B18 B17 -38.5(8) . . . . ?
B19 B14 B18 B17 100.0(11) . . . . ?
B15 B14 B18 B17 61.8(11) . . . . ?
C15 B14 B18 B13 40.4(7) . . . . ?
B19 B14 B18 B13 138.5(9) . . . . ?
B15 B14 B18 B13 100.3(8) . . . . ?
C15 B14 B18 B22 -62.2(11) . . . . ?
B13 B14 B18 B22 -102.7(10) . . . . ?
B19 B14 B18 B22 35.8(9) . . . . ?
B15 B14 B18 B22 -2.4(11) . . . . ?
C15 B14 B18 B19 -98.1(8) . . . . ?
B13 B14 B18 B19 -138.5(9) . . . . ?
B15 B14 B18 B19 -38.2(8) . . . . ?
C15 B14 B19 B22 62.0(10) . . . . ?
B13 B14 B19 B22 -0.5(11) . . . . ?
B18 B14 B19 B22 -36.7(9) . . . . ?
B15 B14 B19 B22 100.6(9) . . . . ?
C15 B14 B19 B15 -38.6(7) . . . . ?
B13 B14 B19 B15 -101.1(8) . . . . ?
B18 B14 B19 B15 -137.3(9) . . . . ?
C15 B14 B19 B20 -1.6(12) . . . . ?
B13 B14 B19 B20 -64.1(11) . . . . ?
B18 B14 B19 B20 -100.4(11) . . . . ?
B15 B14 B19 B20 36.9(8) . . . . ?
C15 B14 B19 B18 98.8(9) . . . . ?
B13 B14 B19 B18 36.3(8) . . . . ?
B15 B14 B19 B18 137.3(9) . . . . ?
C15 B15 B19 B22 -62.0(10) . . . . ?
B20 B15 B19 B22 37.2(9) . . . . ?
B14 B15 B19 B22 -101.3(10) . . . . ?
B16 B15 B19 B22 2.9(11) . . . . ?
C15 B15 B19 B14 39.3(7) . . . . ?
B20 B15 B19 B14 138.5(9) . . . . ?
B16 B15 B19 B14 104.1(8) . . . . ?
C15 B15 B19 B20 -99.3(8) . . . . ?
B14 B15 B19 B20 -138.5(9) . . . . ?
B16 B15 B19 B20 -34.4(7) . . . . ?
C15 B15 B19 B18 1.1(12) . . . . ?
B20 B15 B19 B18 100.4(11) . . . . ?
B14 B15 B19 B18 -38.1(9) . . . . ?
B16 B15 B19 B18 66.0(11) . . . . ?
B17 B18 B19 B22 38.2(9) . . . . ?
B13 B18 B19 B22 101.9(11) . . . . ?
B14 B18 B19 B22 138.9(8) . . . . ?
B17 B18 B19 B14 -100.7(9) . . . . ?
B13 B18 B19 B14 -37.1(9) . . . . ?
B22 B18 B19 B14 -138.9(8) . . . . ?
B17 B18 B19 B15 -62.4(13) . . . . ?
B13 B18 B19 B15 1.2(14) . . . . ?
B22 B18 B19 B15 -100.6(10) . . . . ?
B14 B18 B19 B15 38.3(9) . . . . ?
B17 B18 B19 B20 0.5(13) . . . . ?
B13 B18 B19 B20 64.1(13) . . . . ?
B22 B18 B19 B20 -37.7(8) . . . . ?
B14 B18 B19 B20 101.2(9) . . . . ?
C15 B15 B20 B22 61.7(9) . . . . ?
B19 B15 B20 B22 -36.4(8) . . . . ?
B14 B15 B20 B22 0.5(10) . . . . ?
B16 B15 B20 B22 105.4(9) . . . . ?
C15 B15 B20 B16 -43.7(6) . . . . ?
B19 B15 B20 B16 -141.8(8) . . . . ?
B14 B15 B20 B16 -104.9(7) . . . . ?
C15 B15 B20 B21 -2.4(9) . . . . ?
B19 B15 B20 B21 -100.6(9) . . . . ?
B14 B15 B20 B21 -63.7(9) . . . . ?
B16 B15 B20 B21 41.2(7) . . . . ?
C15 B15 B20 B19 98.1(8) . . . . ?
B14 B15 B20 B19 36.9(7) . . . . ?
B16 B15 B20 B19 141.8(8) . . . . ?
C16 B16 B20 B22 -4.9(11) . . . . ?
C15 B16 B20 B22 -59.7(10) . . . . ?
B21 B16 B20 B22 35.8(10) . . . . ?
B15 B16 B20 B22 -98.5(10) . . . . ?
Ir2 B16 B20 B22 153.3(9) . . . . ?
C16 B16 B20 B15 93.6(6) . . . . ?
C15 B16 B20 B15 38.8(6) . . . . ?
B21 B16 B20 B15 134.3(8) . . . . ?
Ir2 B16 B20 B15 -108.2(9) . . . . ?
C16 B16 B20 B21 -40.7(6) . . . . ?
C15 B16 B20 B21 -95.5(7) . . . . ?
B15 B16 B20 B21 -134.3(8) . . . . ?
Ir2 B16 B20 B21 117.5(10) . . . . ?
C16 B16 B20 B19 58.5(10) . . . . ?
C15 B16 B20 B19 3.8(10) . . . . ?
B21 B16 B20 B19 99.2(10) . . . . ?
B15 B16 B20 B19 -35.1(8) . . . . ?
Ir2 B16 B20 B19 -143.3(8) . . . . ?
B14 B19 B20 B22 101.1(10) . . . . ?
B15 B19 B20 B22 138.4(8) . . . . ?
B18 B19 B20 B22 37.6(9) . . . . ?
B22 B19 B20 B15 -138.4(8) . . . . ?
B14 B19 B20 B15 -37.3(8) . . . . ?
B18 B19 B20 B15 -100.8(9) . . . . ?
B22 B19 B20 B16 -102.6(9) . . . . ?
B14 B19 B20 B16 -1.6(13) . . . . ?
B15 B19 B20 B16 35.8(7) . . . . ?
B18 B19 B20 B16 -65.1(12) . . . . ?
B22 B19 B20 B21 -37.4(8) . . . . ?
B14 B19 B20 B21 63.6(11) . . . . ?
B15 B19 B20 B21 101.0(7) . . . . ?
B18 B19 B20 B21 0.1(11) . . . . ?
B18 B17 B21 C16 96.5(10) . . . . ?
B13 B17 B21 C16 32.2(8) . . . . ?
B22 B17 B21 C16 132.6(10) . . . . ?
C16 B17 B21 B20 -95.5(8) . . . . ?
B18 B17 B21 B20 1.0(11) . . . . ?
B13 B17 B21 B20 -63.3(10) . . . . ?
B22 B17 B21 B20 37.1(9) . . . . ?
C16 B17 B21 B22 -132.6(10) . . . . ?
B18 B17 B21 B22 -36.1(10) . . . . ?
B13 B17 B21 B22 -100.4(11) . . . . ?
C16 B17 B21 B16 -32.7(7) . . . . ?
B18 B17 B21 B16 63.9(11) . . . . ?
B13 B17 B21 B16 -0.5(12) . . . . ?
B22 B17 B21 B16 99.9(10) . . . . ?
B22 B20 B21 C16 -97.2(9) . . . . ?
B15 B20 B21 C16 2.6(9) . . . . ?
B16 B20 B21 C16 44.2(6) . . . . ?
B19 B20 B21 C16 -60.8(9) . . . . ?
B22 B20 B21 B17 -37.2(9) . . . . ?
B15 B20 B21 B17 62.7(9) . . . . ?
B16 B20 B21 B17 104.3(8) . . . . ?
B19 B20 B21 B17 -0.7(10) . . . . ?
B15 B20 B21 B22 99.9(9) . . . . ?
B16 B20 B21 B22 141.4(9) . . . . ?
B19 B20 B21 B22 36.5(9) . . . . ?
B22 B20 B21 B16 -141.4(9) . . . . ?
B15 B20 B21 B16 -41.5(7) . . . . ?
B19 B20 B21 B16 -105.0(8) . . . . ?
B20 B16 B21 C16 -129.2(8) . . . . ?
C15 B16 B21 C16 -33.8(6) . . . . ?
B15 B16 B21 C16 -89.8(6) . . . . ?
Ir2 B16 B21 C16 100.4(7) . . . . ?
C16 B16 B21 B17 31.5(7) . . . . ?
B20 B16 B21 B17 -97.6(9) . . . . ?
C15 B16 B21 B17 -2.3(9) . . . . ?
B15 B16 B21 B17 -58.3(9) . . . . ?
Ir2 B16 B21 B17 131.9(8) . . . . ?
C16 B16 B21 B20 129.2(8) . . . . ?
C15 B16 B21 B20 95.3(6) . . . . ?
B15 B16 B21 B20 39.3(6) . . . . ?
Ir2 B16 B21 B20 -130.5(8) . . . . ?
C16 B16 B21 B22 94.8(9) . . . . ?
B20 B16 B21 B22 -34.4(8) . . . . ?
C15 B16 B21 B22 61.0(8) . . . . ?
B15 B16 B21 B22 4.9(9) . . . . ?
Ir2 B16 B21 B22 -164.8(7) . . . . ?
B14 B19 B22 B18 36.9(8) . . . . ?
B15 B19 B22 B18 100.8(9) . . . . ?
B20 B19 B22 B18 137.8(8) . . . . ?
B14 B19 B22 B20 -100.9(8) . . . . ?
B15 B19 B22 B20 -37.0(7) . . . . ?
B18 B19 B22 B20 -137.8(8) . . . . ?
B14 B19 B22 B17 -0.3(12) . . . . ?
B15 B19 B22 B17 63.6(11) . . . . ?
B20 B19 B22 B17 100.6(9) . . . . ?
B18 B19 B22 B17 -37.1(8) . . . . ?
B14 B19 B22 B21 -63.6(12) . . . . ?
B15 B19 B22 B21 0.3(12) . . . . ?
B20 B19 B22 B21 37.3(8) . . . . ?
B18 B19 B22 B21 -100.4(10) . . . . ?
B17 B18 B22 B19 -137.5(9) . . . . ?
B13 B18 B22 B19 -99.5(11) . . . . ?
B14 B18 B22 B19 -36.1(8) . . . . ?
B17 B18 B22 B20 -98.7(10) . . . . ?
B13 B18 B22 B20 -60.7(14) . . . . ?
B14 B18 B22 B20 2.7(13) . . . . ?
B19 B18 B22 B20 38.8(9) . . . . ?
B13 B18 B22 B17 38.0(9) . . . . ?
B14 B18 B22 B17 101.4(9) . . . . ?
B19 B18 B22 B17 137.5(9) . . . . ?
B17 B18 B22 B21 -35.0(9) . . . . ?
B13 B18 B22 B21 3.0(15) . . . . ?
B14 B18 B22 B21 66.4(13) . . . . ?
B19 B18 B22 B21 102.5(10) . . . . ?
B15 B20 B22 B19 37.0(8) . . . . ?
B16 B20 B22 B19 102.7(9) . . . . ?
B21 B20 B22 B19 138.5(9) . . . . ?
B15 B20 B22 B18 -2.0(12) . . . . ?
B16 B20 B22 B18 63.7(13) . . . . ?
B21 B20 B22 B18 99.5(10) . . . . ?
B19 B20 B22 B18 -39.0(9) . . . . ?
B15 B20 B22 B17 -64.0(13) . . . . ?
B16 B20 B22 B17 1.7(15) . . . . ?
B21 B20 B22 B17 37.6(10) . . . . ?
B19 B20 B22 B17 -101.0(12) . . . . ?
B15 B20 B22 B21 -101.5(8) . . . . ?
B16 B20 B22 B21 -35.9(8) . . . . ?
B19 B20 B22 B21 -138.5(9) . . . . ?
C16 B17 B22 B19 -61.9(12) . . . . ?
B18 B17 B22 B19 38.6(9) . . . . ?
B13 B17 B22 B19 0.9(12) . . . . ?
B21 B17 B22 B19 -102.2(10) . . . . ?
C16 B17 B22 B18 -100.5(11) . . . . ?
B13 B17 B22 B18 -37.7(9) . . . . ?
B21 B17 B22 B18 -140.8(10) . . . . ?
C16 B17 B22 B20 2.6(15) . . . . ?
B18 B17 B22 B20 103.1(12) . . . . ?
B13 B17 B22 B20 65.5(13) . . . . ?
B21 B17 B22 B20 -37.7(10) . . . . ?
C16 B17 B22 B21 40.3(9) . . . . ?
B18 B17 B22 B21 140.8(10) . . . . ?
B13 B17 B22 B21 103.1(9) . . . . ?
C16 B21 B22 B19 60.0(11) . . . . ?
B17 B21 B22 B19 99.8(11) . . . . ?
B20 B21 B22 B19 -37.9(9) . . . . ?
B16 B21 B22 B19 -3.4(12) . . . . ?
C16 B21 B22 B18 -5.4(13) . . . . ?
B17 B21 B22 B18 34.4(10) . . . . ?
B20 B21 B22 B18 -103.2(12) . . . . ?
B16 B21 B22 B18 -68.8(12) . . . . ?
C16 B21 B22 B20 97.9(8) . . . . ?
B17 B21 B22 B20 137.7(10) . . . . ?
B16 B21 B22 B20 34.5(8) . . . . ?
C16 B21 B22 B17 -39.8(8) . . . . ?
B20 B21 B22 B17 -137.7(10) . . . . ?
B16 B21 B22 B17 -103.2(9) . . . . ?
B20 B15 C15 C17 141.8(7) . . . . ?
B19 B15 C15 C17 -155.6(8) . . . . ?
B14 B15 C15 C17 -115.9(9) . . . . ?
B16 B15 C15 C17 99.5(7) . . . . ?
B20 B15 C15 C16 1.3(8) . . . . ?
B19 B15 C15 C16 64.0(9) . . . . ?
B14 B15 C15 C16 103.7(8) . . . . ?
B16 B15 C15 C16 -41.0(6) . . . . ?
B20 B15 C15 B14 -102.4(9) . . . . ?
B19 B15 C15 B14 -39.7(9) . . . . ?
B16 B15 C15 B14 -144.7(8) . . . . ?
B20 B15 C15 B13 -65.9(9) . . . . ?
B19 B15 C15 B13 -3.2(10) . . . . ?
B14 B15 C15 B13 36.5(8) . . . . ?
B16 B15 C15 B13 -108.2(8) . . . . ?
B20 B15 C15 B16 42.3(6) . . . . ?
B19 B15 C15 B16 105.0(8) . . . . ?
B14 B15 C15 B16 144.7(8) . . . . ?
B13 B14 C15 C17 -109.4(9) . . . . ?
B19 B14 C15 C17 148.2(8) . . . . ?
B18 B14 C15 C17 -149.0(8) . . . . ?
B15 B14 C15 C17 108.3(9) . . . . ?
B13 B14 C15 C16 38.3(7) . . . . ?
B19 B14 C15 C16 -64.1(9) . . . . ?
B18 B14 C15 C16 -1.3(10) . . . . ?
B15 B14 C15 C16 -104.0(7) . . . . ?
B13 B14 C15 B15 142.3(8) . . . . ?
B19 B14 C15 B15 39.9(8) . . . . ?
B18 B14 C15 B15 102.7(9) . . . . ?
B19 B14 C15 B13 -102.4(10) . . . . ?
B18 B14 C15 B13 -39.6(8) . . . . ?
B15 B14 C15 B13 -142.3(8) . . . . ?
B13 B14 C15 B16 106.9(8) . . . . ?
B19 B14 C15 B16 4.5(11) . . . . ?
B18 B14 C15 B16 67.3(9) . . . . ?
B15 B14 C15 B16 -35.4(8) . . . . ?
C16 B13 C15 C17 -106.8(7) . . . . ?
B18 B13 C15 C17 155.9(9) . . . . ?
B17 B13 C15 C17 -142.3(8) . . . . ?
B14 B13 C15 C17 114.5(8) . . . . ?
B18 B13 C15 C16 -97.3(10) . . . . ?
B17 B13 C15 C16 -35.5(7) . . . . ?
B14 B13 C15 C16 -138.7(8) . . . . ?
C16 B13 C15 B15 101.4(7) . . . . ?
B18 B13 C15 B15 4.0(12) . . . . ?
B17 B13 C15 B15 65.8(10) . . . . ?
B14 B13 C15 B15 -37.3(8) . . . . ?
C16 B13 C15 B14 138.7(8) . . . . ?
B18 B13 C15 B14 41.4(9) . . . . ?
B17 B13 C15 B14 103.2(9) . . . . ?
C16 B13 C15 B16 30.4(6) . . . . ?
B18 B13 C15 B16 -66.9(10) . . . . ?
B17 B13 C15 B16 -5.1(10) . . . . ?
B14 B13 C15 B16 -108.3(8) . . . . ?
C16 B16 C15 C17 111.2(6) . . . . ?
B20 B16 C15 C17 -153.6(7) . . . . ?
B21 B16 C15 C17 146.0(6) . . . . ?
B15 B16 C15 C17 -112.6(7) . . . . ?
Ir2 B16 C15 C17 3.2(7) . . . . ?
B20 B16 C15 C16 95.2(7) . . . . ?
B21 B16 C15 C16 34.8(6) . . . . ?
B15 B16 C15 C16 136.2(7) . . . . ?
Ir2 B16 C15 C16 -108.0(6) . . . . ?
C16 B16 C15 B15 -136.2(7) . . . . ?
B20 B16 C15 B15 -41.0(7) . . . . ?
B21 B16 C15 B15 -101.4(7) . . . . ?
Ir2 B16 C15 B15 115.8(6) . . . . ?
C16 B16 C15 B14 -100.4(8) . . . . ?
B20 B16 C15 B14 -5.2(9) . . . . ?
B21 B16 C15 B14 -65.6(9) . . . . ?
B15 B16 C15 B14 35.8(8) . . . . ?
Ir2 B16 C15 B14 151.6(7) . . . . ?
C16 B16 C15 B13 -30.2(6) . . . . ?
B20 B16 C15 B13 65.1(8) . . . . ?
B21 B16 C15 B13 4.6(8) . . . . ?
B15 B16 C15 B13 106.0(8) . . . . ?
Ir2 B16 C15 B13 -138.1(6) . . . . ?
C17 C15 C16 B17 150.1(7) . . . . ?
B15 C15 C16 B17 -69.0(9) . . . . ?
B14 C15 C16 B17 0.2(9) . . . . ?
B13 C15 C16 B17 38.7(7) . . . . ?
B16 C15 C16 B17 -110.4(7) . . . . ?
C17 C15 C16 B21 -140.5(7) . . . . ?
B15 C15 C16 B21 0.4(9) . . . . ?
B14 C15 C16 B21 69.6(9) . . . . ?
B13 C15 C16 B21 108.1(8) . . . . ?
B16 C15 C16 B21 -41.0(6) . . . . ?
C17 C15 C16 B13 111.4(7) . . . . ?
B15 C15 C16 B13 -107.7(7) . . . . ?
B14 C15 C16 B13 -38.5(7) . . . . ?
B16 C15 C16 B13 -149.1(6) . . . . ?
C17 C15 C16 B16 -99.5(7) . . . . ?
B15 C15 C16 B16 41.4(6) . . . . ?
B14 C15 C16 B16 110.6(7) . . . . ?
B13 C15 C16 B16 149.1(6) . . . . ?
B18 B17 C16 C15 1.0(11) . . . . ?
B13 B17 C16 C15 -39.1(7) . . . . ?
B22 B17 C16 C15 64.1(12) . . . . ?
B21 B17 C16 C15 105.7(8) . . . . ?
B18 B17 C16 B21 -104.7(10) . . . . ?
B13 B17 C16 B21 -144.8(9) . . . . ?
B22 B17 C16 B21 -41.6(10) . . . . ?
B18 B17 C16 B13 40.1(9) . . . . ?
B22 B17 C16 B13 103.1(11) . . . . ?
B21 B17 C16 B13 144.8(9) . . . . ?
B18 B17 C16 B16 -69.4(11) . . . . ?
B13 B17 C16 B16 -109.5(8) . . . . ?
B22 B17 C16 B16 -6.4(13) . . . . ?
B21 B17 C16 B16 35.3(9) . . . . ?
B17 B21 C16 C15 -103.3(9) . . . . ?
B20 B21 C16 C15 -1.9(9) . . . . ?
B22 B21 C16 C15 -62.8(9) . . . . ?
B16 B21 C16 C15 41.4(6) . . . . ?
B20 B21 C16 B17 101.4(9) . . . . ?
B22 B21 C16 B17 40.5(9) . . . . ?
B16 B21 C16 B17 144.7(9) . . . . ?
B17 B21 C16 B13 -34.2(9) . . . . ?
B20 B21 C16 B13 67.2(9) . . . . ?
B22 B21 C16 B13 6.3(11) . . . . ?
B16 B21 C16 B13 110.4(8) . . . . ?
B17 B21 C16 B16 -144.7(9) . . . . ?
B20 B21 C16 B16 -43.3(6) . . . . ?
B22 B21 C16 B16 -104.2(9) . . . . ?
B18 B13 C16 C15 98.9(9) . . . . ?
B17 B13 C16 C15 138.4(8) . . . . ?
B14 B13 C16 C15 35.2(7) . . . . ?
C15 B13 C16 B17 -138.4(8) . . . . ?
B18 B13 C16 B17 -39.6(9) . . . . ?
B14 B13 C16 B17 -103.2(9) . . . . ?
C15 B13 C16 B21 -103.4(8) . . . . ?
B18 B13 C16 B21 -4.5(11) . . . . ?
B17 B13 C16 B21 35.0(8) . . . . ?
B14 B13 C16 B21 -68.2(10) . . . . ?
C15 B13 C16 B16 -31.6(6) . . . . ?
B18 B13 C16 B16 67.2(10) . . . . ?
B17 B13 C16 B16 106.8(8) . . . . ?
B14 B13 C16 B16 3.6(10) . . . . ?
B20 B16 C16 C15 -94.5(6) . . . . ?
B21 B16 C16 C15 -137.2(7) . . . . ?
B15 B16 C16 C15 -34.9(5) . . . . ?
Ir2 B16 C16 C15 101.5(6) . . . . ?
B20 B16 C16 B17 7.2(10) . . . . ?
C15 B16 C16 B17 101.7(9) . . . . ?
B21 B16 C16 B17 -35.5(9) . . . . ?
B15 B16 C16 B17 66.8(10) . . . . ?
Ir2 B16 C16 B17 -156.8(8) . . . . ?
B20 B16 C16 B21 42.7(7) . . . . ?
C15 B16 C16 B21 137.2(7) . . . . ?
B15 B16 C16 B21 102.3(7) . . . . ?
Ir2 B16 C16 B21 -121.3(7) . . . . ?
B20 B16 C16 B13 -63.4(9) . . . . ?
C15 B16 C16 B13 31.2(7) . . . . ?
B21 B16 C16 B13 -106.1(9) . . . . ?
B15 B16 C16 B13 -3.7(9) . . . . ?
Ir2 B16 C16 B13 132.7(7) . . . . ?
C16 C15 C17 S3 70.3(8) . . . . ?
B15 C15 C17 S3 -67.6(8) . . . . ?
B14 C15 C17 S3 -144.0(7) . . . . ?
B13 C15 C17 S3 141.5(7) . . . . ?
B16 C15 C17 S3 2.0(8) . . . . ?
C16 C15 C17 S4 -112.4(6) . . . . ?
B15 C15 C17 S4 109.7(7) . . . . ?
B14 C15 C17 S4 33.3(10) . . . . ?
B13 C15 C17 S4 -41.2(9) . . . . ?
B16 C15 C17 S4 179.3(5) . . . . ?
Ir2 S3 C17 C15 -5.8(7) . . . . ?
Ir2 S3 C17 S4 177.1(4) . . . . ?
C18 S4 C17 C15 -176.5(7) . . . . ?
C18 S4 C17 S3 0.6(7) . . . . ?
C23 C19 C20 C21 -0.8(9) . . . . ?
C24 C19 C20 C21 -171.6(8) . . . . ?
Ir2 C19 C20 C21 63.2(6) . . . . ?
C23 C19 C20 C25 175.7(9) . . . . ?
C24 C19 C20 C25 4.9(14) . . . . ?
Ir2 C19 C20 C25 -120.3(10) . . . . ?
C23 C19 C20 Ir2 -64.0(6) . . . . ?
C24 C19 C20 Ir2 125.2(9) . . . . ?
C19 C20 C21 C22 -0.3(9) . . . . ?
C25 C20 C21 C22 -176.7(9) . . . . ?
Ir2 C20 C21 C22 60.5(6) . . . . ?
C19 C20 C21 C26 178.6(8) . . . . ?
C25 C20 C21 C26 2.1(15) . . . . ?
Ir2 C20 C21 C26 -120.7(9) . . . . ?
C19 C20 C21 Ir2 -60.8(6) . . . . ?
C25 C20 C21 Ir2 122.8(10) . . . . ?
C20 C21 C22 C23 1.2(10) . . . . ?
C26 C21 C22 C23 -177.5(9) . . . . ?
Ir2 C21 C22 C23 61.7(6) . . . . ?
C20 C21 C22 C27 178.1(10) . . . . ?
C26 C21 C22 C27 -0.6(16) . . . . ?
Ir2 C21 C22 C27 -121.3(10) . . . . ?
C20 C21 C22 Ir2 -60.5(6) . . . . ?
C26 C21 C22 Ir2 120.7(10) . . . . ?
C20 C19 C23 C22 1.5(10) . . . . ?
C24 C19 C23 C22 172.6(8) . . . . ?
Ir2 C19 C23 C22 -63.3(6) . . . . ?
C20 C19 C23 C28 -172.1(10) . . . . ?
C24 C19 C23 C28 -1.1(15) . . . . ?
Ir2 C19 C23 C28 123.0(11) . . . . ?
C20 C19 C23 Ir2 64.9(6) . . . . ?
C24 C19 C23 Ir2 -124.1(9) . . . . ?
C21 C22 C23 C19 -1.7(10) . . . . ?
C27 C22 C23 C19 -178.4(10) . . . . ?
Ir2 C22 C23 C19 61.7(6) . . . . ?
C21 C22 C23 C28 172.0(10) . . . . ?
C27 C22 C23 C28 -4.8(18) . . . . ?
Ir2 C22 C23 C28 -124.6(11) . . . . ?
C21 C22 C23 Ir2 -63.4(6) . . . . ?
C27 C22 C23 Ir2 119.8(11) . . . . ?
